data_7245526
loop_
_publ_author_name
'Jastrz\;ebska, Katarzyna'
'Maciaszek, Anna'
'Dolot, Rafa\/l'
'Tomaszewska-Antczak, Agnieszka'
'Miko\/lajczyk, Barbara'
'Guga, Piotr'

_publ_section_title
;
 Synthesis and hybridizing properties of P-stereodefined chimeric
 [PS]-{DNA:RNA} and [PS]-{DNA:(2&#x2032;-OMe)-RNA} oligomers
;
_journal_issue 41
_journal_name_full 'RSC Advances'
_journal_page_first 26815
_journal_page_last 26824
_journal_paper_doi 10.1039/D2RA04855H
_journal_volume 12
_journal_year 2022
_chemical_absolute_configuration ad
_chemical_compound_source synthetic
_chemical_formula_moiety 'C30 H42 N5 O6 P S2 Si, H2 O'
_chemical_formula_sum 'C30 H44 N5 O7 P S2 Si'
_chemical_formula_weight 709.88
_chemical_name_systematic
N6-Benzoyl-2'-O-tert-butyldimethylsilyl-3'-O-(2-thio-4,4-pentamethylene-1,3,2-oxathiaphospholane)-adenosine
_chemical_properties_physical moisture-sensitive
_space_group_crystal_system monoclinic
_space_group_IT_number 4
_space_group_name_Hall 'P 2yb'
_space_group_name_H-M_alt 'P 1 21 1'
_atom_sites_solution_hydrogens mixed
_atom_sites_solution_primary dual
_audit_block_doi 10.5517/ccdc.csd.cc2783xk
_audit_creation_date 2021-02-14
_audit_creation_method
;
Olex2 1.3-alpha
(compiled 2020.11.12 svn.r5f609507 for OlexSys, GUI svn.r6257)
;
_audit_update_record
;
2021-02-17 deposited with the CCDC.	2022-09-08 downloaded from the CCDC.
;
_cell_angle_alpha 90
_cell_angle_beta 89.9888(7)
_cell_angle_gamma 90
_cell_formula_units_Z 8
_cell_length_a 7.02449(6)
_cell_length_b 39.0527(2)
_cell_length_c 25.57042(18)
_cell_measurement_reflns_used 3835
_cell_measurement_temperature 100.00(10)
_cell_measurement_theta_max 75.7670
_cell_measurement_theta_min 4.8070
_cell_volume 7014.61(9)
_computing_cell_refinement 'CrysAlisPro 1.171.41.86a (Rigaku OD, 2020)'
_computing_data_collection 'CrysAlisPro 1.171.41.86a (Rigaku OD, 2020)'
_computing_data_reduction 'CrysAlisPro 1.171.41.86a (Rigaku OD, 2020)'
_computing_molecular_graphics 'Olex2 1.3-alpha (Dolomanov et al., 2009)'
_computing_publication_material 'Olex2 1.3-alpha (Dolomanov et al., 2009)'
_computing_structure_refinement 'SHELXL 2018/3 (Sheldrick, 2015)'
_computing_structure_solution 'XT  (Sheldrick, 2015)'
_diffrn_ambient_temperature 100.00(10)
_diffrn_detector_area_resol_mean 10.0000
_diffrn_detector_type HyPix
_diffrn_measured_fraction_theta_full 0.998
_diffrn_measured_fraction_theta_max 0.984
_diffrn_measurement_details
;
List of Runs (angles in degrees, time in seconds):

  # Type    Start    End  Width  t~exp~   \w     \q     \k     \f   Frames
#--------------------------------------------------------------------------
  1  \w    146.00 172.00   0.50    1.00    --  105.75  61.00 120.00   52
  2  \w    153.00 178.00   0.50    1.00    --  105.75  61.00  90.00   50
  3  \w    148.00 173.00   0.50    1.00    --  105.75  61.00  30.00   50
  4  \w    141.00 178.00   0.50    1.00    --  105.75  77.00   0.00   74
  5  \w    153.00 178.00   0.50    1.00    --  105.75  61.00 -60.00   50
  6  \w    135.00 164.00   0.50    1.00    --  105.75  64.00-102.88   58
  7  \w    142.00 173.00   0.50    1.00    --  105.75  45.00 -60.00   62
  8  \w    132.00 164.00   0.50    1.00    --  105.75 141.00 -10.00   64
  9  \w    153.00 178.00   0.50    1.00    --  105.75 125.00  60.00   50
 10  \w    119.00 145.00   0.50    1.00    --  105.75 129.00 177.00   52
 11  \w     88.00 114.00   0.50    0.50    --   48.80  57.00 150.00   52
 12  \w     92.00 120.00   0.50    0.50    --   48.80  57.00 120.00   56
 13  \w     92.00 120.00   0.50    0.50    --   48.80  37.00 120.00   56
 14  \w    102.00 158.00   0.50    1.00    --  105.75  45.00  60.00  112
 15  \w    101.00 137.00   0.50    1.00    --  105.75 125.00  60.00   72
 16  \w     97.00 124.00   0.50    1.00    --  105.75  77.00   0.00   54
 17  \w     93.00 172.00   0.50    1.00    --  105.75  61.00  60.00  158
 18  \w     92.00 132.00   0.50    1.00    --  105.75  64.00-102.88   80
 19  \w    103.00 145.00   0.50    1.00    --  105.75  45.00-120.00   84
 20  \w    153.00 178.00   0.50    1.00    --  105.75  61.00-180.00   50
 21  \w    142.00 168.00   0.50    1.00    --  105.75  45.00-180.00   52
 22  \w    100.00 131.00   0.50    1.00    --  105.75  45.00-180.00   62
 23  \w     93.00 137.00   0.50    1.00    --  105.75  61.00-180.00   88
 24  \w     94.00 119.00   0.50    1.00    --  105.75  61.00-150.00   50
 25  \w     95.00 176.00   0.50    1.00    --  105.75  61.00 -90.00  162
 26  \w     93.00 177.00   0.50    1.00    --  105.75  61.00 -30.00  168
 27  \w     94.00 119.00   0.50    1.00    --  105.75  61.00 120.00   50
 28  \w     98.00 177.00   0.50    1.00    --  105.75  45.00 150.00  158
 29  \w     95.00 154.00   0.50    1.00    --  105.75  61.00 150.00  118
 30  \w     93.00 141.00   0.50    1.00    --  105.75  61.00  90.00   96
 31  \w     94.00 120.00   0.50    1.00    --  105.75  61.00  30.00   52
 32  \w     94.00 164.00   0.50    1.00    --  105.75  61.00   0.00  140
 33  \w     96.00 139.00   0.50    1.00    --  105.75  61.00-120.00   86
 34  \w     99.00 131.00   0.50    1.00    --  105.75  45.00 -60.00   64
 35  \w     93.00 142.00   0.50    1.00    --  105.75  61.00 -60.00   98
 36  \w     44.00  73.00   0.50    0.50    --   48.80  37.00   0.00   58
 37  \w     45.00 114.00   0.50    0.50    --   48.80  19.00 -60.00  138
 38  \w     45.00 119.00   0.50    0.50    --   48.80  37.00-180.00  148
 39  \w     37.00  68.00   0.50    0.50    --   48.80  58.00-105.21   62
 40  \w     37.00 119.00   0.50    0.50    --   48.80  57.00-150.00  164
 41  \w     37.00  65.00   0.50    0.50    --   48.80  57.00   0.00   56
 42  \w     38.00  68.00   0.50    0.50    --   48.80  57.00  30.00   60
 43  \w     43.00  81.00   0.50    0.50    --   48.80  37.00  60.00   76
 44  \w     37.00  65.00   0.50    0.50    --   48.80  57.00 120.00   56
 45  \w     38.00  65.00   0.50    0.50    --   48.80  57.00 150.00   54
 46  \w     43.00  70.00   0.50    0.50    --   48.80  37.00 120.00   54
 47  \w     37.00  62.00   0.50    0.50    --   48.80  57.00  60.00   50
 48  \w     37.00  68.00   0.50    0.50    --   48.80  57.00  90.00   62
 49  \w     37.00  63.00   0.50    0.50    --   48.80  57.00 -45.22   52
 50  \w     37.00  63.00   0.50    0.50    --   48.80  58.00 -74.77   52
 51  \w     37.00  63.00   0.50    0.50    --   48.80  57.00 -30.00   52
 52  \w     36.00  71.00   0.50    1.00    --  105.75 -61.00 -60.00   70
 53  \w     34.00 108.00   0.50    1.00    --  105.75-109.00  18.84  148
 54  \w     89.00 114.00   0.50    1.00    --  105.75-129.00 103.00   50
 55  \w     38.00  92.00   0.50    0.50    --   48.80-129.00 103.00  108
 56  \w     38.00  78.00   0.50    1.00    --  105.75-129.00 103.00   80
 57  \w     34.00 111.00   0.50    1.00    --  105.75-125.00 120.00  154
 58  \w     35.00 101.00   0.50    1.00    --  105.75-125.00  60.00  132
 59  \w     45.00 100.00   0.50    0.50    --   48.80-141.00 -68.00  110
 60  \w     49.00  74.00   0.50    1.00    --  105.75-141.00 -68.00   50
 61  \w     99.00 124.00   0.50    1.00    --  105.75-141.00 -68.00   50
 62  \w     69.00  99.00   0.50    1.00    --  105.75 -94.00-180.00   60
 63  \w     34.00  85.00   0.50    1.00    --  105.75 -77.00-180.00  102
 64  \w     35.00 101.00   0.50    1.00    --  105.75 -77.00 -90.00  132
 65  \w     34.00  66.00   0.50    1.00    --  105.75 -94.00-180.00   64
 66  \w     39.00  94.00   0.50    1.00    --  105.75 -94.00 -90.00  110
 67  \w     36.00  74.00   0.50    1.00    --  105.75 -77.00  90.00   76
 68  \w     35.00  92.00   0.50    1.00    --  105.75 -77.00 120.00  114
 69  \w    -65.00 -40.00   0.50    0.50    --  -51.80 -57.00  60.00   50
 70  \w    -72.00 -40.00   0.50    0.50    --  -51.80 -57.00  90.00   64
 71  \w    -72.00 -40.00   0.50    0.50    --  -51.80 -57.00 150.00   64
 72  \w    -97.00 -72.00   0.50    1.00    --  -84.25 -59.00 137.58   50
 73  \w    -97.00 -72.00   0.50    1.00    --  -84.25 -59.00 144.54   50
 74  \w    -99.00 -73.00   0.50    1.00    --  -84.25 -55.00 126.19   52
 75  \w    -99.00 -74.00   0.50    1.00    --  -84.25 -52.00 167.15   50
 76  \w   -100.00 -75.00   0.50    1.00    --  -84.25 -53.00 157.43   50
 77  \w    -99.00 -73.00   0.50    1.00    --  -84.25 -54.00 115.28   52
 78  \w    -98.00 -72.00   0.50    1.00    --  -84.25 -59.00  86.90   52
 79  \w    -97.00 -72.00   0.50    1.00    --  -84.25 -58.00  24.15   50
 80  \w    -97.00 -72.00   0.50    1.00    --  -84.25 -59.00  -0.50   50
 81  \w    -97.00 -72.00   0.50    1.00    --  -84.25 -59.00   7.21   50
 82  \w    -98.00 -72.00   0.50    1.00    --  -84.25 -58.00 -19.04   52
 83  \w    -97.00 -72.00   0.50    1.00    --  -84.25 -57.00 -70.87   50
 84  \w    -97.00 -72.00   0.50    1.00    --  -84.25 -59.00-124.44   50
 85  \w    -97.00 -72.00   0.50    1.00    --  -84.25 -59.00-166.51   50
 86  \w    -97.00 -72.00   0.50    1.00    --  -84.25 -58.00-119.67   50
 87  \w    -98.00 -72.00   0.50    1.00    --  -84.25 -57.00 -92.88   52
 88  \w    -97.00 -72.00   0.50    1.00    --  -84.25 -58.00 -46.73   50
 89  \w    -98.00 -73.00   0.50    1.00    --  -84.25 -56.00 -13.17   50
 90  \w    -97.00 -72.00   0.50    1.00    --  -84.25 -58.00  35.67   50
 91  \w    -97.00 -72.00   0.50    1.00    --  -84.25 -59.00  68.02   50
 92  \w    -97.00 -72.00   0.50    1.00    --  -84.25 -59.00  91.80   50
 93  \w    -97.00 -72.00   0.50    1.00    --  -84.25 -57.00  48.20   50
 94  \w   -101.00 -72.00   0.50    1.00    --  -84.25 -59.00  79.39   58
 95  \w   -110.00 -85.00   0.50    0.50    --  -51.80 -57.00 150.00   50
 96  \w   -117.00 -91.00   0.50    0.50    --  -51.80 -57.00  90.00   52
 97  \w   -119.00 -94.00   0.50    0.50    --  -51.80 -57.00  60.00   50
 98  \w   -113.00 -51.00   0.50    0.50    --  -51.80 -19.00   0.00  124
 99  \w    -97.00 -72.00   0.50    1.00    --  -84.25 -59.00-103.73   50
100  \w    -98.00 -73.00   0.50    1.00    --  -84.25 -59.00 -53.79   50
101  \w    -99.00 -74.00   0.50    1.00    --  -84.25 -57.00 -83.05   50
102  \w    -97.00 -72.00   0.50    1.00    --  -84.25 -59.00-140.93   50
103  \w    -97.00 -72.00   0.50    1.00    --  -84.25 -57.00-163.09   50
104  \w    -97.00 -72.00   0.50    1.00    --  -84.25 -58.00-175.59   50
105  \w    -65.00 -40.00   0.50    0.50    --  -51.80 -57.00-180.00   50
106  \w   -101.00 -75.00   0.50    0.50    --  -51.80 -57.00-180.00   52
107  \w    -97.00 -72.00   0.50    1.00    --  -84.25 -59.00-149.76   50
108  \w   -113.00 -51.00   0.50    0.50    --  -51.80 -19.00 -60.00  124
109  \w    -97.00 -72.00   0.50    1.00    --  -84.25 -57.00 -38.94   50
110  \w    -97.00 -72.00   0.50    1.00    --  -84.25 -57.00  11.90   50
111  \w   -121.00 -96.00   0.50    0.50    --  -51.80-129.00 103.00   50
112  \w   -138.00-113.00   0.50    1.00    --  -84.25-129.00 103.00   50
113  \w   -123.00 -98.00   0.50    0.50    --  -51.80 -77.00 150.00   50
114  \w   -155.00-130.00   0.50    1.00    --  -84.25 -54.00 115.28   50
115  \w   -148.00-122.00   0.50    1.00    --  -84.25 -58.00  24.15   52
116  \w   -152.00-126.00   0.50    1.00    --  -84.25 -59.00  -0.50   52
117  \w   -156.00-131.00   0.50    1.00    --  -84.25 -57.00  11.90   50
118  \w   -117.00 -92.00   0.50    0.50    --  -51.80-141.00 -68.00   50
119  \w   -135.00-109.00   0.50    1.00    --  -84.25-141.00 -68.00   52
120  \w   -149.00-123.00   0.50    1.00    --  -84.25 -58.00-175.59   52
121  \w    -94.00 -21.00   0.50    0.50    --  -51.80 141.00 -10.00  146
122  \w    -73.00 -46.00   0.50    0.50    --  -51.80 129.00 177.00   54
123  \w    -76.00 -51.00   0.50    1.00    --  -84.25 129.00 177.00   50
;
_diffrn_measurement_device 'four-circle diffractometer'
_diffrn_measurement_device_type 'XtaLAB Synergy, Dualflex, HyPix'
_diffrn_measurement_method '\w scans'
_diffrn_radiation_probe x-ray
_diffrn_radiation_type CuK\a
_diffrn_radiation_wavelength 1.54184
_diffrn_reflns_av_R_equivalents 0.0802
_diffrn_reflns_av_unetI/netI 0.0520
_diffrn_reflns_Laue_measured_fraction_full 0.998
_diffrn_reflns_Laue_measured_fraction_max 0.984
_diffrn_reflns_limit_h_max 7
_diffrn_reflns_limit_h_min -8
_diffrn_reflns_limit_k_max 49
_diffrn_reflns_limit_k_min -49
_diffrn_reflns_limit_l_max 32
_diffrn_reflns_limit_l_min -32
_diffrn_reflns_number 226823
_diffrn_reflns_point_group_measured_fraction_full 0.996
_diffrn_reflns_point_group_measured_fraction_max 0.971
_diffrn_reflns_theta_full 67.684
_diffrn_reflns_theta_max 78.431
_diffrn_reflns_theta_min 2.263
_diffrn_source 'micro-focus sealed X-ray tube'
_diffrn_source_type 'PhotonJet (Cu) X-ray Source'
_exptl_absorpt_coefficient_mu 2.567
_exptl_absorpt_correction_T_max 1.000
_exptl_absorpt_correction_T_min 0.761
_exptl_absorpt_correction_type gaussian
_exptl_absorpt_process_details
;
CrysAlisPro 1.171.40.72a (Rigaku Oxford Diffraction, 2020)
Numerical absorption correction based on gaussian integration over
			a multifaceted crystal model
Empirical absorption correction using spherical harmonics,
 implemented in SCALE3 ABSPACK scaling algorithm.
;
_exptl_crystal_colour colourless
_exptl_crystal_colour_primary colourless
_exptl_crystal_density_diffrn 1.344
_exptl_crystal_description 'transparent plates'
_exptl_crystal_F_000 3008
_exptl_crystal_recrystallization_method 'ethyl acetate 80%, methanol 20% (v/v)'
_exptl_crystal_size_max 0.109
_exptl_crystal_size_mid 0.078
_exptl_crystal_size_min 0.021
_refine_diff_density_max 0.956
_refine_diff_density_min -0.365
_refine_diff_density_rms 0.083
_refine_ls_abs_structure_details
;
 Flack x determined using 11776 quotients [(I+)-(I-)]/[(I+)+(I-)]
 (Parsons, Flack and Wagner, Acta Cryst. B69 (2013) 249-259).
;
_refine_ls_abs_structure_Flack -0.006(5)
_refine_ls_extinction_method none
_refine_ls_goodness_of_fit_ref 1.060
_refine_ls_hydrogen_treatment constr
_refine_ls_matrix_type full
_refine_ls_number_parameters 1811
_refine_ls_number_reflns 29194
_refine_ls_number_restraints 358
_refine_ls_restrained_S_all 1.056
_refine_ls_R_factor_all 0.0668
_refine_ls_R_factor_gt 0.0563
_refine_ls_shift/su_max 0.000
_refine_ls_shift/su_mean 0.000
_refine_ls_structure_factor_coef Fsqd
_refine_ls_weighting_details 'w=1/[\s^2^(Fo^2^)+(0.0974P)^2^+1.1297P] where P=(Fo^2^+2Fc^2^)/3'
_refine_ls_weighting_scheme calc
_refine_ls_wR_factor_gt 0.1380
_refine_ls_wR_factor_ref 0.1439
_reflns_Friedel_coverage 0.943
_reflns_Friedel_fraction_full 0.994
_reflns_Friedel_fraction_max 0.957
_reflns_number_gt 27039
_reflns_number_total 29194
_reflns_threshold_expression 'I > 2\s(I)'
_cod_data_source_file d2ra04855h2.cif
_cod_data_source_block kj-ra
_cod_original_cell_volume 7014.61(8)
_cod_original_sg_symbol_H-M 'P 21'
_cod_database_code 7245526
_shelx_shelxl_version_number 2018/3
_shelx_space_group_comment
;
The symmetry employed for this shelxl refinement is uniquely defined
by the following loop, which should always be used as a source of
symmetry information in preference to the above space-group names.
They are only intended as comments.
;
_shelx_estimated_absorpt_t_max 0.948
_shelx_estimated_absorpt_t_min 0.767
_olex2_refinement_description
;
1. Twinned data refinement
 Scales: 0.6140(13)
 0.3860(13)
2. Fixed Uiso
 At 1.2 times of:
  All C(H) groups, All C(H,H) groups, All N(H) groups
 At 1.5 times of:
  All C(H,H,H) groups, All C(H,H,H,H,H,H) groups, All O(H) groups, All O(H,H)
  groups
3. Restrained distances
 H4WA-H6D
 2.2 with sigma of 0.05
 H6C-H3WA
 2.2 with sigma of 0.05
 H6B-H2WA
 2.2 with sigma of 0.03
 H2WA-N7B
 1.9 with sigma of 0.03
 H4WA-N7D
 1.9 with sigma of 0.03
4. Uiso/Uaniso restraints and constraints
All non-hydrogen atoms have similar U: within 1.1A with sigma of 0.02 and sigma
for terminal atoms of 0.02 within 1.1A
Uanis(C28Y) \\sim Ueq: with sigma of 0.04 and sigma for terminal atoms of 0.04
5. Rigid body (RIGU) restrains
 Si1A, O2'A, C25A, C24A, C26A, C29A, C27A, C24Z, Si1Z, C28A, C26Z
 with sigma for 1-2 distances of 0.004 and sigma for 1-3 distances of 0.004
 Si1B, O2'B, C24B, C25B, C27B, C26B, C28B, C28Y, C29Y, C29B
 with sigma for 1-2 distances of 0.004 and sigma for 1-3 distances of 0.004
 Si1D, O2'D, C24X, C26D, C25D, C25X, C29D, C27D, Si1X, C26X, C28D, C28X
 with sigma for 1-2 distances of 0.004 and sigma for 1-3 distances of 0.004
 Si1C, O2'C, C24C, C28C, C29C, C26C, C25C, C27C
 with sigma for 1-2 distances of 0.004 and sigma for 1-3 distances of 0.004
6. Others
 Sof(H24D)=Sof(H24E)=Sof(H24F)=Sof(H25J)=Sof(H25K)=Sof(H25L)=Sof(C25X)=
 Sof(H25D)=Sof(H25E)=Sof(H25F)=Sof(H29J)=Sof(H29K)=Sof(H29L)=Sof(H27J)=
 Sof(H27K)=Sof(H27L)=Sof(C24Z)=Sof(H24J)=Sof(H24K)=Sof(H24L)=Sof(Si1Z)=
 Sof(Si1X)=Sof(C26Z)=Sof(C26X)=Sof(C28X)=Sof(H28D)=Sof(H28E)=Sof(H28F)=
 Sof(C27X)=Sof(H27D)=Sof(H27E)=Sof(H27F)=Sof(C29X)=Sof(H29D)=Sof(H29E)=
 Sof(H29F)=Sof(C28Z)=Sof(H28J)=Sof(H28K)=Sof(H28L)=1-FVAR(1)
 Sof(Si1D)=Sof(H24A)=Sof(H24B)=Sof(H24C)=Sof(Si1A)=Sof(C26D)=Sof(H25G)=
 Sof(H25H)=Sof(H25I)=Sof(C24A)=Sof(H24G)=Sof(H24H)=Sof(H24I)=Sof(C25D)=
 Sof(H25A)=Sof(H25B)=Sof(H25C)=Sof(C26A)=Sof(C29D)=Sof(H29A)=Sof(H29B)=
 Sof(H29C)=Sof(C27D)=Sof(H27A)=Sof(H27B)=Sof(H27C)=Sof(H29G)=Sof(H29H)=
 Sof(H29I)=Sof(H27G)=Sof(H27H)=Sof(H27I)=Sof(C28A)=Sof(H28G)=Sof(H28H)=
 Sof(H28I)=Sof(C28D)=Sof(H28A)=Sof(H28B)=Sof(H28C)=FVAR(1)
 Sof(C28Y)=Sof(H28P)=Sof(H28Q)=Sof(H28R)=Sof(C29Y)=Sof(H29P)=Sof(H29Q)=
 Sof(H29R)=1-FVAR(2)
 Sof(C29B)=Sof(H29M)=Sof(H29N)=Sof(H29O)=Sof(C28B)=Sof(H28M)=Sof(H28N)=
 Sof(H28O)=FVAR(2)
7.a Free rotating group:
 O1W(H1WA,H1WB), O2W(H2WA,H2WB), O3W(H3WA,H3WB), O4W(H4WA,H4WB)
7.b Ternary CH refined with riding coordinates:
 C2'B(H2'B), C3'B(H3'B), C4'B(H4'B), C4'A(H4'A), C4'C(H4'C), C3'C(H3'C),
 C1'A(H1'A), C3'A(H3'A), C2'D(H2'D), C5'B(H5'H), C3'D(H3'D), C4'D(H4'D),
 C1'C(H1'C), C2'A(H2'A), C1'D(H1'D), C2'C(H2'C)
7.c Secondary CH2 refined with riding coordinates:
 C23C(H23G,H23H), C17C(H17G,H17H), C6'B(H6'A,H6'B), C20B(H20E,H20F), C23B(H23E,
 H23F), C19B(H19E,H19F), C21C(H21G,H21H), C21B(H21E,H21F), C5'C(H5'J,H5'K),
 C19A(H19C,H19D), C5'A(H5'E,H5'F), C21D(H21A,H21B), C17A(H17C,H17D), C20C(H20G,
 H20H), C19C(H19G,H19H), C17D(H17A,H17B), C22B(H22E,H22F), C23A(H23C,H23D),
 C20D(H20A,H20B), C5'D(H5'A,H5'B), C22D(H22A,H22B), C19D(H19A,H19B), C22C(H22G,
 H22H), C23D(H23A,H23B), C17B(H17E,H17F), C20A(H20C,H20D), C22A(H22C,H22D),
 C21A(H21C,H21D)
7.d Me refined with riding coordinates:
 C27A(H27G,H27H,H27I), C27A(H27J,H27K,H27L)
7.e Aromatic/amide H refined with riding coordinates:
 N6C(H6C), N6A(H6A), N6B(H6B), N6D(H6D), C14B(H14B), C15C(H15C), C16C(H16C),
 C8D(H8D), C2D(H2D), C12C(H12C), C16B(H16B), C8B(H8B), C2A(H2A), C8A(H8A),
 C16A(H16A), C8C(H8C), C12D(H12D), C2B(H2B), C16D(H16D), C14D(H14D), C12B(H12B),
  C14A(H14A), C14C(H14C), C13A(H13A), C12A(H12A), C13D(H13D), C13B(H13B),
 C13C(H13C), C15B(H15B), C15D(H15D), C15A(H15A), C2C(H2C)
7.f Idealised Me refined as rotating group:
 C24X(H24D,H24E,H24F), C24X(H24A,H24B,H24C), C24C(H24P,H24Q,H24R), C24B(H24M,
 H24N,H24O), C25B(H25M,H25N,H25O), C28C(H28S,H28T,H28U), C29C(H29S,H29T,H29U),
 C27B(H27M,H27N,H27O), C29B(H29M,H29N,H29O), C25C(H25P,H25Q,H25R), C25A(H25G,
 H25H,H25I), C25A(H25J,H25K,H25L), C24A(H24G,H24H,H24I), C28B(H28M,H28N,H28O),
 C25D(H25A,H25B,H25C), C27C(H27P,H27Q,H27R), C25X(H25D,H25E,H25F), C29D(H29A,
 H29B,H29C), C27D(H27A,H27B,H27C), C29A(H29G,H29H,H29I), C29A(H29J,H29K,H29L),
 C24Z(H24J,H24K,H24L), C28A(H28G,H28H,H28I), C28D(H28A,H28B,H28C), C28X(H28D,
 H28E,H28F), C28Y(H28P,H28Q,H28R), C29Y(H29P,H29Q,H29R), C27X(H27D,H27E,H27F),
 C29X(H29D,H29E,H29F), C28Z(H28J,H28K,H28L)
7.g Idealised tetrahedral OH refined as rotating group:
 O5'C(H5'I), O5'A(H5'C), O5'D(H5'D), O5'B(H5'G)
;
_olex2_submission_special_instructions 'No special instructions were received'
_oxdiff_exptl_absorpt_empirical_details
;
Empirical correction (ABSPACK) includes:
- Absorption correction using spherical harmonics
- Frame scaling
;

loop_
_space_group_symop_operation_xyz
'x, y, z'
'-x, y+1/2, -z'

loop_
_atom_site_label
_atom_site_type_symbol
_atom_site_fract_x
_atom_site_fract_y
_atom_site_fract_z
_atom_site_U_iso_or_equiv
_atom_site_adp_type
_atom_site_occupancy
_atom_site_site_symmetry_order
_atom_site_calc_flag
_atom_site_refinement_flags_posn
_atom_site_refinement_flags_adp
_atom_site_refinement_flags_occupancy
_atom_site_disorder_assembly
_atom_site_disorder_group
P1D P 0.4698(3) 0.69822(4) 0.22953(8) 0.0293(4) Uani 1 1 d . . . . .
P1A P 0.4901(3) 0.30970(4) 0.01787(7) 0.0265(4) Uani 1 1 d . . . . .
P1C P 0.4747(3) 0.29967(4) 0.51480(7) 0.0286(4) Uani 1 1 d . . . . .
S2C S 0.1795(3) 0.30109(4) 0.50978(7) 0.0333(4) Uani 1 1 d . . . . .
S2A S 0.1959(3) 0.31010(5) 0.00961(7) 0.0334(4) Uani 1 1 d . . . . .
S2B S 0.1727(3) 0.68893(4) 0.73726(7) 0.0313(4) Uani 1 1 d . . . . .
P1B P 0.4677(3) 0.69241(4) 0.73313(7) 0.0271(4) Uani 1 1 d . . . . .
S1A S 0.6508(3) 0.29708(5) -0.03909(8) 0.0416(5) Uani 1 1 d . . . . .
S1D S 0.6251(4) 0.70724(6) 0.28935(9) 0.0486(6) Uani 1 1 d . . . . .
S1C S 0.6317(4) 0.29076(5) 0.45537(9) 0.0473(6) Uani 1 1 d . . . . .
S2D S 0.1754(3) 0.69712(6) 0.23417(8) 0.0420(5) Uani 1 1 d . . . . .
S1B S 0.6165(3) 0.70312(5) 0.79369(9) 0.0426(5) Uani 1 1 d . . . . .
Si1B Si 0.3868(4) 0.60669(5) 0.83998(7) 0.0376(5) Uani 1 1 d . . . . .
Si1C Si 0.5226(6) 0.39160(8) 0.41017(10) 0.0635(8) Uani 1 1 d . . . . .
Si1D Si 0.5247(9) 0.60799(13) 0.33625(17) 0.0448(14) Uani 0.493(7) 1 d . U P A 1
O1'B O 0.6332(7) 0.59237(11) 0.65421(17) 0.0220(9) Uani 1 1 d . . . . .
O10C O 0.7968(7) 0.59366(12) 0.5406(2) 0.0295(11) Uani 1 1 d . . . . .
O1'C O 0.6234(8) 0.39617(12) 0.60677(19) 0.0290(10) Uani 1 1 d . . . . .
O1'A O 0.6462(7) 0.41076(10) 0.09302(17) 0.0231(9) Uani 1 1 d . . . . .
O5'C O 0.9908(9) 0.40606(12) 0.5637(2) 0.0379(13) Uani 1 1 d . . . . .
H5'I H 0.900215 0.420084 0.565005 0.057 Uiso 1 1 calc R U . . .
O2'B O 0.4061(8) 0.61093(13) 0.77549(19) 0.0339(12) Uani 1 1 d . . . . .
N6C N 0.5307(9) 0.55987(13) 0.5521(2) 0.0228(11) Uani 1 1 d . . . . .
H6C H 0.406333 0.559763 0.547821 0.027 Uiso 1 1 calc DR U . . .
O3'A O 0.5340(8) 0.34602(11) 0.04288(19) 0.0275(10) Uani 1 1 d . . . . .
O10B O 0.8012(8) 0.39753(12) 0.7222(2) 0.0329(11) Uani 1 1 d . . . . .
O3'B O 0.5283(8) 0.65868(12) 0.7036(2) 0.0294(11) Uani 1 1 d . . . . .
O5'A O 1.0441(7) 0.41549(13) 0.11020(19) 0.0306(11) Uani 1 1 d . . . . .
H5'C H 0.968130 0.430423 0.121311 0.046 Uiso 1 1 calc R U . . .
N6A N 0.5389(8) 0.57311(14) 0.0299(2) 0.0237(11) Uani 1 1 d . . . . .
H6A H 0.416121 0.573999 0.036543 0.028 Uiso 1 1 calc R U . . .
O3'C O 0.5182(8) 0.33446(12) 0.5459(2) 0.0350(12) Uani 1 1 d . . . . .
O1W O 0.1359(8) 0.56759(13) 0.0607(2) 0.0382(12) Uani 1 1 d G . . . .
H1WA H 0.154972 0.545555 0.061127 0.057 Uiso 1 1 d G U . . .
H1WB H 0.025304 0.570022 0.045840 0.057 Uiso 1 1 d G U . . .
N7B N 0.3277(8) 0.49702(13) 0.6852(2) 0.0217(11) Uani 1 1 d D . . . .
O2'A O 0.4340(8) 0.39484(12) -0.03088(18) 0.0323(12) Uani 1 1 d . . . . .
O4B O 0.4795(8) 0.72136(13) 0.6892(2) 0.0349(12) Uani 1 1 d . . . . .
N9B N 0.4723(9) 0.54808(13) 0.6959(2) 0.0229(11) Uani 1 1 d . . . . .
O4C O 0.4912(9) 0.27005(13) 0.5574(2) 0.0369(12) Uani 1 1 d . . . . .
N7A N 0.3360(9) 0.50602(14) 0.0622(2) 0.0281(12) Uani 1 1 d . . . . .
O4A O 0.5014(9) 0.28347(13) 0.0653(2) 0.0352(12) Uani 1 1 d . . . . .
O3'D O 0.5172(8) 0.66388(12) 0.1999(2) 0.0325(12) Uani 1 1 d . . . . .
N6B N 0.5329(8) 0.43072(13) 0.7149(2) 0.0208(11) Uani 1 1 d . . . . .
H6B H 0.409438 0.429750 0.709330 0.025 Uiso 1 1 calc DR U . . .
O1'D O 0.6278(8) 0.60298(11) 0.13715(19) 0.0310(11) Uani 1 1 d . . . . .
O4D O 0.4862(10) 0.72786(14) 0.1862(3) 0.0454(15) Uani 1 1 d . . . . .
N1D N 0.8076(9) 0.47091(12) 0.1632(2) 0.0243(11) Uani 1 1 d . . . . .
O10D O 0.8155(8) 0.40626(12) 0.2077(2) 0.0305(10) Uani 1 1 d . . . . .
N1C N 0.7933(8) 0.52843(13) 0.5854(2) 0.0236(11) Uani 1 1 d . . . . .
C5B C 0.5093(10) 0.49203(14) 0.7052(2) 0.0183(12) Uani 1 1 d . . . . .
O2'D O 0.4885(11) 0.61017(15) 0.2710(2) 0.0505(16) Uani 1 1 d . . . . .
N7C N 0.3304(10) 0.49154(14) 0.5442(2) 0.0286(12) Uani 1 1 d . . . . .
O10A O 0.8053(8) 0.60627(12) 0.0224(2) 0.0366(12) Uani 1 1 d . . . . .
N3C N 0.7932(9) 0.46632(13) 0.5890(2) 0.0261(11) Uani 1 1 d . . . . .
N9A N 0.4819(9) 0.45498(13) 0.0521(2) 0.0240(12) Uani 1 1 d . . . . .
C4A C 0.6114(10) 0.48005(15) 0.0347(2) 0.0209(12) Uani 1 1 d . . . . .
O2W O 0.1293(8) 0.43590(12) 0.6823(3) 0.0407(13) Uani 1 1 d G . . . .
H2WA H 0.156949 0.457437 0.686629 0.061 Uiso 1 1 d DG U . . .
H2WB H 0.017978 0.433484 0.696711 0.061 Uiso 1 1 d G U . . .
N7D N 0.3420(9) 0.50672(14) 0.2021(2) 0.0289(13) Uani 1 1 d D . . . .
N1A N 0.7932(9) 0.53738(14) 0.0077(2) 0.0298(12) Uani 1 1 d . . . . .
O5'D O 0.9996(9) 0.59394(14) 0.1785(3) 0.0482(16) Uani 1 1 d . . . . .
H5'D H 0.997082 0.575879 0.160690 0.072 Uiso 1 1 calc R U . . .
O5'B O 1.0225(7) 0.58432(12) 0.63981(19) 0.0301(10) Uani 1 1 d . . . . .
H5'G H 0.931254 0.580545 0.619375 0.045 Uiso 1 1 calc R U . . .
N9D N 0.4919(9) 0.55622(13) 0.1812(2) 0.0258(12) Uani 1 1 d . . . . .
N3B N 0.7756(8) 0.52810(14) 0.7309(2) 0.0238(11) Uani 1 1 d . . . . .
C2'B C 0.4921(10) 0.58530(15) 0.6926(2) 0.0181(12) Uani 1 1 d . . . . .
H2'B H 0.368165 0.595675 0.681745 0.022 Uiso 1 1 calc R U . . .
O2'C O 0.4749(10) 0.38702(15) 0.4742(2) 0.0411(14) Uani 1 1 d . . . . .
N1B N 0.7890(9) 0.46651(13) 0.7379(2) 0.0268(12) Uani 1 1 d . . . . .
C4D C 0.6233(11) 0.53050(16) 0.1730(2) 0.0261(14) Uani 1 1 d . . . . .
C3'B C 0.5618(10) 0.60240(17) 0.7430(2) 0.0225(13) Uani 1 1 d . . . . .
H3'B H 0.652508 0.587047 0.761925 0.027 Uiso 1 1 calc R U . . .
N3D N 0.8041(9) 0.53239(13) 0.1562(2) 0.0268(12) Uani 1 1 d . . . . .
N6D N 0.5469(9) 0.43896(13) 0.1979(2) 0.0225(11) Uani 1 1 d . . . . .
H6D H 0.422915 0.438880 0.202749 0.027 Uiso 1 1 calc DR U . . .
O3W O 0.1401(9) 0.55497(15) 0.5124(2) 0.0459(14) Uani 1 1 d G . . . .
H3WA H 0.094766 0.562550 0.538375 0.069 Uiso 1 1 d DG U . . .
H3WB H 0.123265 0.534396 0.521944 0.069 Uiso 1 1 d G U . . .
N3A N 0.7866(9) 0.47541(14) 0.0163(2) 0.0287(12) Uani 1 1 d . . . . .
C6B C 0.6118(10) 0.46254(16) 0.7189(2) 0.0221(13) Uani 1 1 d . . . . .
C10C C 0.6246(10) 0.59078(17) 0.5441(2) 0.0246(14) Uani 1 1 d . . . . .
C5C C 0.5174(10) 0.49854(16) 0.5603(2) 0.0220(13) Uani 1 1 d . . . . .
C11C C 0.4983(11) 0.62132(16) 0.5383(3) 0.0272(14) Uani 1 1 d . . . . .
C6D C 0.6316(10) 0.46943(15) 0.1824(2) 0.0247(13) Uani 1 1 d . . . . .
C23C C -0.0201(13) 0.27951(19) 0.5968(3) 0.0358(17) Uani 1 1 d . . . . .
H23G H -0.131717 0.284093 0.574240 0.043 Uiso 1 1 calc R U . . .
H23H H 0.012090 0.300973 0.615435 0.043 Uiso 1 1 calc R U . . .
O4W O 0.1582(10) 0.44431(14) 0.2372(2) 0.0464(14) Uani 1 1 d G . . . .
H4WA H 0.188476 0.465768 0.232855 0.070 Uiso 1 1 d DG U . . .
H4WB H 0.115555 0.437892 0.206783 0.070 Uiso 1 1 d G U . . .
N9C N 0.4837(9) 0.44270(13) 0.5627(2) 0.0254(12) Uani 1 1 d . . . . .
C6A C 0.6190(10) 0.54084(15) 0.0261(2) 0.0236(13) Uani 1 1 d . . . . .
C18C C 0.1479(11) 0.26868(16) 0.5629(3) 0.0255(14) Uani 1 1 d . . . . .
C4'B C 0.6656(11) 0.63343(16) 0.7213(3) 0.0271(14) Uani 1 1 d . . . . .
H4'B H 0.758778 0.643182 0.746859 0.033 Uiso 1 1 calc R U . . .
C5D C 0.5260(10) 0.50007(15) 0.1871(2) 0.0247(13) Uani 1 1 d . . . . .
C4B C 0.5997(10) 0.52333(16) 0.7119(2) 0.0225(13) Uani 1 1 d . . . . .
C6C C 0.6160(10) 0.52925(16) 0.5661(2) 0.0235(13) Uani 1 1 d . . . . .
C14B C 0.3047(12) 0.30645(17) 0.7210(3) 0.0331(16) Uani 1 1 d . . . . .
H14B H 0.233770 0.285752 0.722456 0.040 Uiso 1 1 calc R U . . .
C10B C 0.6293(10) 0.39955(15) 0.7188(2) 0.0224(13) Uani 1 1 d . . . . .
C4'A C 0.7725(10) 0.38392(15) 0.0748(2) 0.0231(13) Uani 1 1 d . . . . .
H4'A H 0.783223 0.365512 0.101823 0.028 Uiso 1 1 calc R U . . .
C4'C C 0.7449(11) 0.36727(16) 0.5927(3) 0.0277(15) Uani 1 1 d . . . . .
H4'C H 0.720828 0.347953 0.617459 0.033 Uiso 1 1 calc R U . . .
C15C C 0.1993(14) 0.6508(2) 0.5495(3) 0.0419(19) Uani 1 1 d . . . . .
H15C H 0.070665 0.650906 0.561008 0.050 Uiso 1 1 calc R U . . .
C16C C 0.3119(11) 0.62134(17) 0.5569(3) 0.0293(15) Uani 1 1 d . . . . .
H16C H 0.261634 0.601843 0.574315 0.035 Uiso 1 1 calc R U . . .
C8D C 0.3280(13) 0.54060(18) 0.1978(3) 0.0346(16) Uani 1 1 d . . . . .
H8D H 0.214558 0.552845 0.205506 0.041 Uiso 1 1 calc R U . . .
C3'C C 0.6796(11) 0.35685(16) 0.5382(3) 0.0288(15) Uani 1 1 d . . . . .
H3'C H 0.782885 0.346412 0.516478 0.035 Uiso 1 1 calc R U . . .
C17C C 0.3351(12) 0.26962(19) 0.5927(3) 0.0349(17) Uani 1 1 d . . . . .
H17G H 0.339197 0.290293 0.615077 0.042 Uiso 1 1 calc R U . . .
H17H H 0.344379 0.249258 0.615625 0.042 Uiso 1 1 calc R U . . .
C1'A C 0.5104(10) 0.41859(15) 0.0540(2) 0.0206(12) Uani 1 1 d . . . . .
H1'A H 0.387053 0.407639 0.064089 0.025 Uiso 1 1 calc R U . . .
C10A C 0.6315(11) 0.60398(16) 0.0243(3) 0.0255(14) Uani 1 1 d . . . . .
C11D C 0.5194(10) 0.37799(16) 0.2142(3) 0.0249(13) Uani 1 1 d . . . . .
C6'B C 0.9568(11) 0.60237(18) 0.6835(3) 0.0284(15) Uani 1 1 d . . . . .
H6'A H 1.049309 0.620555 0.692503 0.034 Uiso 1 1 calc R U . . .
H6'B H 0.947254 0.586598 0.713671 0.034 Uiso 1 1 calc R U . . .
C2D C 0.8848(11) 0.50187(16) 0.1519(3) 0.0295(14) Uani 1 1 d . . . . .
H2D H 1.012125 0.501638 0.139423 0.035 Uiso 1 1 calc R U . . .
C20B C 0.0489(14) 0.7839(2) 0.6727(3) 0.043(2) Uani 1 1 d . . . . .
H20E H 0.159597 0.788342 0.649720 0.051 Uiso 1 1 calc R U . . .
H20F H 0.018149 0.805465 0.691327 0.051 Uiso 1 1 calc R U . . .
C4C C 0.6121(10) 0.46837(16) 0.5721(2) 0.0249(14) Uani 1 1 d . . . . .
C18B C 0.1363(11) 0.72181(17) 0.6854(3) 0.0277(15) Uani 1 1 d . . . . .
C12C C 0.5718(14) 0.6502(2) 0.5146(4) 0.045(2) Uani 1 1 d . . . . .
H12C H 0.699799 0.650183 0.502589 0.054 Uiso 1 1 calc R U . . .
C16B C 0.5975(13) 0.3370(2) 0.7228(4) 0.046(2) Uani 1 1 d . . . . .
H16B H 0.732449 0.336450 0.725156 0.056 Uiso 1 1 calc R U . . .
C23B C -0.0355(12) 0.7110(2) 0.6526(3) 0.0341(16) Uani 1 1 d . . . . .
H23E H -0.145424 0.706499 0.675885 0.041 Uiso 1 1 calc R U . . .
H23F H -0.005617 0.689596 0.633582 0.041 Uiso 1 1 calc R U . . .
C8B C 0.3131(10) 0.53054(15) 0.6798(2) 0.0227(12) Uani 1 1 d . . . . .
H8B H 0.203034 0.541492 0.666179 0.027 Uiso 1 1 calc R U . . .
C3'A C 0.6809(11) 0.36991(16) 0.0260(2) 0.0257(13) Uani 1 1 d . . . . .
H3'A H 0.774152 0.359593 0.000973 0.031 Uiso 1 1 calc R U . . .
C2A C 0.8670(10) 0.50520(15) 0.0037(3) 0.0261(14) Uani 1 1 d . . . . .
H2A H 0.992600 0.503824 -0.009932 0.031 Uiso 1 1 calc R U . . .
C8A C 0.3261(10) 0.47284(18) 0.0674(3) 0.0255(13) Uani 1 1 d . . . . .
H8A H 0.216197 0.461858 0.081111 0.031 Uiso 1 1 calc R U . . .
C16A C 0.5952(12) 0.66738(19) 0.0254(4) 0.0398(18) Uani 1 1 d . . . . .
H16A H 0.729096 0.668721 0.030189 0.048 Uiso 1 1 calc R U . . .
C5A C 0.5184(10) 0.51139(15) 0.0414(2) 0.0213(12) Uani 1 1 d . . . . .
C19B C 0.1005(13) 0.75643(19) 0.7124(3) 0.0339(16) Uani 1 1 d . . . . .
H19E H -0.004357 0.753957 0.737965 0.041 Uiso 1 1 calc R U . . .
H19F H 0.216319 0.763449 0.731640 0.041 Uiso 1 1 calc R U . . .
C21C C -0.1089(15) 0.2178(2) 0.6113(3) 0.046(2) Uani 1 1 d . . . . .
H21G H -0.225250 0.219572 0.589664 0.055 Uiso 1 1 calc R U . . .
H21H H -0.131939 0.200317 0.638615 0.055 Uiso 1 1 calc R U . . .
C2'D C 0.6125(13) 0.60815(18) 0.2280(3) 0.0366(17) Uani 1 1 d . . . . .
H2'D H 0.725420 0.593793 0.237314 0.044 Uiso 1 1 calc R U . . .
C21B C -0.1226(16) 0.7730(2) 0.6392(4) 0.049(2) Uani 1 1 d . . . . .
H21E H -0.236732 0.771118 0.661718 0.059 Uiso 1 1 calc R U . . .
H21F H -0.147967 0.790848 0.612528 0.059 Uiso 1 1 calc R U . . .
C8C C 0.3221(11) 0.45806(16) 0.5470(3) 0.0282(14) Uani 1 1 d . . . . .
H8C H 0.210207 0.445564 0.538566 0.034 Uiso 1 1 calc R U . . .
C12D C 0.5987(13) 0.34973(18) 0.2403(3) 0.0351(16) Uani 1 1 d . . . . .
H12D H 0.727897 0.350389 0.251239 0.042 Uiso 1 1 calc R U . . .
C5'C C 0.9517(13) 0.37809(18) 0.5968(4) 0.0417(19) Uani 1 1 d . . . . .
H5'J H 0.980395 0.384517 0.633427 0.050 Uiso 1 1 calc R U . . .
H5'K H 1.034665 0.358590 0.587216 0.050 Uiso 1 1 calc R U . . .
C19A C -0.0133(12) 0.2978(2) 0.0974(3) 0.0353(15) Uani 1 1 d . . . . .
H19C H 0.021143 0.320647 0.111100 0.042 Uiso 1 1 calc R U . . .
H19D H -0.120570 0.300702 0.072721 0.042 Uiso 1 1 calc R U . . .
C5'A C 0.9693(11) 0.40038(17) 0.0650(3) 0.0261(14) Uani 1 1 d . . . . .
H5'E H 1.058623 0.382613 0.052309 0.031 Uiso 1 1 calc R U . . .
H5'F H 0.957319 0.417999 0.037370 0.031 Uiso 1 1 calc R U . . .
C11B C 0.5094(10) 0.36764(16) 0.7188(2) 0.0221(13) Uani 1 1 d . . . . .
C5'B C 0.7628(10) 0.61848(16) 0.6732(3) 0.0260(14) Uani 1 1 d . . . . .
H5'H H 0.776312 0.636755 0.646022 0.031 Uiso 1 1 calc R U . . .
C21D C -0.1255(15) 0.7793(2) 0.1350(4) 0.049(2) Uani 1 1 d . . . . .
H21A H -0.238039 0.776180 0.157814 0.058 Uiso 1 1 calc R U . . .
H21B H -0.156986 0.796955 0.108586 0.058 Uiso 1 1 calc R U . . .
C2B C 0.8571(10) 0.49841(16) 0.7420(3) 0.0264(13) Uani 1 1 d . . . . .
H2B H 0.983780 0.499996 0.754745 0.032 Uiso 1 1 calc R U . . .
C18A C 0.1579(12) 0.28273(16) 0.0679(3) 0.0298(15) Uani 1 1 d . . . . .
C3'D C 0.6794(12) 0.64248(16) 0.2058(3) 0.0335(16) Uani 1 1 d . . . . .
H3'D H 0.782228 0.653295 0.227184 0.040 Uiso 1 1 calc R U . . .
C17A C 0.3398(11) 0.28548(19) 0.0993(3) 0.0337(16) Uani 1 1 d . . . . .
H17C H 0.341812 0.307516 0.118482 0.040 Uiso 1 1 calc R U . . .
H17D H 0.345218 0.266707 0.125322 0.040 Uiso 1 1 calc R U . . .
C10D C 0.6463(11) 0.40821(15) 0.2064(2) 0.0256(14) Uani 1 1 d . . . . .
C4'D C 0.7467(11) 0.63185(17) 0.1517(3) 0.0325(16) Uani 1 1 d . . . . .
H4'D H 0.720361 0.651083 0.126934 0.039 Uiso 1 1 calc R U . . .
C16D C 0.3303(12) 0.37616(17) 0.1986(3) 0.0318(15) Uani 1 1 d . . . . .
H16D H 0.274650 0.395124 0.181077 0.038 Uiso 1 1 calc R U . . .
C20C C 0.0546(14) 0.2066(2) 0.5775(3) 0.043(2) Uani 1 1 d . . . . .
H20G H 0.020047 0.185119 0.559139 0.051 Uiso 1 1 calc R U . . .
H20H H 0.166940 0.201828 0.599709 0.051 Uiso 1 1 calc R U . . .
C14D C 0.3053(14) 0.31986(19) 0.2350(3) 0.0395(18) Uani 1 1 d . . . . .
H14D H 0.231402 0.300112 0.242628 0.047 Uiso 1 1 calc R U . . .
C12B C 0.3122(12) 0.36777(18) 0.7149(4) 0.0414(19) Uani 1 1 d . . . . .
H12B H 0.245542 0.388815 0.711467 0.050 Uiso 1 1 calc R U . . .
C11A C 0.5061(11) 0.63515(16) 0.0218(3) 0.0277(14) Uani 1 1 d . . . . .
C14A C 0.2969(12) 0.69560(19) 0.0145(3) 0.0379(17) Uani 1 1 d . . . . .
H14A H 0.225242 0.716093 0.010843 0.046 Uiso 1 1 calc R U . . .
C14C C 0.2732(14) 0.6788(2) 0.5262(4) 0.047(2) Uani 1 1 d . . . . .
H14C H 0.196322 0.698640 0.521847 0.056 Uiso 1 1 calc R U . . .
C13A C 0.2099(13) 0.6648(2) 0.0121(4) 0.0425(19) Uani 1 1 d . . . . .
H13A H 0.075923 0.663868 0.007317 0.051 Uiso 1 1 calc R U . . .
C1'C C 0.5078(12) 0.40508(17) 0.5644(3) 0.0265(14) Uani 1 1 d . . . . .
H1'C H 0.380175 0.394127 0.568861 0.032 Uiso 1 1 calc R U . . .
C19C C 0.1049(14) 0.23401(18) 0.5374(3) 0.0352(17) Uani 1 1 d . . . . .
H19G H -0.002539 0.236721 0.512662 0.042 Uiso 1 1 calc R U . . .
H19H H 0.217464 0.226475 0.517111 0.042 Uiso 1 1 calc R U . . .
C2'A C 0.5800(10) 0.40182(16) 0.0041(3) 0.0250(13) Uani 1 1 d . . . . .
H2'A H 0.675874 0.417032 -0.013121 0.030 Uiso 1 1 calc R U . . .
C17D C 0.3298(14) 0.7290(2) 0.1509(3) 0.0411(19) Uani 1 1 d . . . . .
H17A H 0.333255 0.708658 0.127681 0.049 Uiso 1 1 calc R U . . .
H17B H 0.338866 0.749710 0.128766 0.049 Uiso 1 1 calc R U . . .
C12A C 0.3134(13) 0.63422(18) 0.0164(4) 0.043(2) Uani 1 1 d . . . . .
H12A H 0.248901 0.612843 0.015685 0.052 Uiso 1 1 calc R U . . .
C22B C -0.0883(14) 0.7397(2) 0.6127(3) 0.045(2) Uani 1 1 d . . . . .
H22E H 0.016479 0.742373 0.587110 0.054 Uiso 1 1 calc R U . . .
H22F H -0.204216 0.732922 0.593272 0.054 Uiso 1 1 calc R U . . .
C1'D C 0.5139(12) 0.59316(16) 0.1802(3) 0.0308(16) Uani 1 1 d . . . . .
H1'D H 0.385480 0.603929 0.176611 0.037 Uiso 1 1 calc R U . . .
C18D C 0.1426(12) 0.72944(19) 0.1815(3) 0.0330(16) Uani 1 1 d . . . . .
C13D C 0.4896(14) 0.3209(2) 0.2502(3) 0.043(2) Uani 1 1 d . . . . .
H13D H 0.544312 0.301871 0.267651 0.052 Uiso 1 1 calc R U . . .
C23A C 0.1120(14) 0.2464(2) 0.0505(3) 0.0402(18) Uani 1 1 d . . . . .
H23C H 0.227342 0.236156 0.034701 0.048 Uiso 1 1 calc R U . . .
H23D H 0.012438 0.247301 0.023174 0.048 Uiso 1 1 calc R U . . .
C13B C 0.2137(14) 0.3373(2) 0.7162(4) 0.047(2) Uani 1 1 d . . . . .
H13B H 0.078782 0.337694 0.713536 0.056 Uiso 1 1 calc R U . . .
C20D C 0.0436(15) 0.7915(2) 0.1680(4) 0.051(2) Uani 1 1 d . . . . .
H20A H 0.008206 0.812601 0.187138 0.061 Uiso 1 1 calc R U . . .
H20B H 0.152548 0.796906 0.144874 0.061 Uiso 1 1 calc R U . . .
C5'D C 0.9545(13) 0.62196(19) 0.1465(4) 0.045(2) Uani 1 1 d . . . . .
H5'A H 0.982151 0.616094 0.109613 0.054 Uiso 1 1 calc R U . . .
H5'B H 1.035319 0.641722 0.156280 0.054 Uiso 1 1 calc R U . . .
C13C C 0.4615(15) 0.6791(2) 0.5082(4) 0.052(2) Uani 1 1 d . . . . .
H13C H 0.512590 0.698874 0.491897 0.062 Uiso 1 1 calc R U . . .
C2'C C 0.6020(12) 0.39063(18) 0.5156(3) 0.0312(16) Uani 1 1 d . . . . .
H2'C H 0.710265 0.405700 0.504852 0.037 Uiso 1 1 calc R U . . .
C24X C 0.7863(19) 0.6206(3) 0.3481(4) 0.066(3) Uani 1 1 d . . . . .
H24D H 0.788041 0.620360 0.386391 0.099 Uiso 0.507(7) 1 calc R U P A 2
H24E H 0.757134 0.643829 0.335795 0.099 Uiso 0.507(7) 1 calc R U P A 2
H24F H 0.911272 0.613661 0.334749 0.099 Uiso 0.507(7) 1 calc R U P A 2
H24A H 0.869554 0.606191 0.326641 0.099 Uiso 0.493(7) 1 calc R U P A 1
H24B H 0.817671 0.617469 0.385100 0.099 Uiso 0.493(7) 1 calc R U P A 1
H24C H 0.804866 0.644712 0.338481 0.099 Uiso 0.493(7) 1 calc R U P A 1
C15B C 0.4955(14) 0.3059(2) 0.7238(4) 0.051(2) Uani 1 1 d . . . . .
H15B H 0.561340 0.284684 0.726279 0.062 Uiso 1 1 calc R U . . .
C22D C -0.0806(15) 0.7459(2) 0.1077(3) 0.046(2) Uani 1 1 d . . . . .
H22A H 0.025740 0.749458 0.082878 0.055 Uiso 1 1 calc R U . . .
H22B H -0.193126 0.738293 0.087550 0.055 Uiso 1 1 calc R U . . .
C19D C 0.1014(17) 0.7635(3) 0.2071(4) 0.053(3) Uani 1 1 d . . . . .
H19A H 0.216077 0.771156 0.226357 0.064 Uiso 1 1 calc R U . . .
H19B H -0.002428 0.760487 0.232922 0.064 Uiso 1 1 calc R U . . .
C15D C 0.2207(12) 0.34727(19) 0.2081(3) 0.0362(17) Uani 1 1 d . . . . .
H15D H 0.092136 0.346069 0.196798 0.043 Uiso 1 1 calc R U . . .
C24C C 0.7795(16) 0.3776(3) 0.3960(4) 0.062(3) Uani 1 1 d . . . . .
H24P H 0.865705 0.388421 0.421127 0.093 Uiso 1 1 calc R U . . .
H24Q H 0.814670 0.384465 0.360435 0.093 Uiso 1 1 calc R U . . .
H24R H 0.789118 0.352606 0.399170 0.093 Uiso 1 1 calc R U . . .
C22C C -0.0717(14) 0.2517(2) 0.6370(3) 0.042(2) Uani 1 1 d . . . . .
H22G H 0.033998 0.249149 0.662340 0.051 Uiso 1 1 calc R U . . .
H22H H -0.186516 0.258838 0.656653 0.051 Uiso 1 1 calc R U . . .
C26B C 0.2981(15) 0.5623(2) 0.8573(3) 0.0436(19) Uani 1 1 d . . . . .
C23D C -0.0258(15) 0.7183(2) 0.1474(4) 0.046(2) Uani 1 1 d . . . . .
H23A H 0.008184 0.696997 0.128535 0.055 Uiso 1 1 calc R U . . .
H23B H -0.136612 0.713247 0.170052 0.055 Uiso 1 1 calc R U . . .
C17B C 0.3234(13) 0.72107(18) 0.6544(3) 0.0352(17) Uani 1 1 d . . . . .
H17E H 0.328179 0.700193 0.632459 0.042 Uiso 1 1 calc R U . . .
H17F H 0.330057 0.741248 0.631027 0.042 Uiso 1 1 calc R U . . .
C15A C 0.4891(13) 0.69692(19) 0.0221(3) 0.0405(18) Uani 1 1 d . . . . .
H15A H 0.550413 0.718513 0.025251 0.049 Uiso 1 1 calc R U . . .
C24B C 0.6247(18) 0.6151(4) 0.8695(4) 0.072(3) Uani 1 1 d . . . . .
H24M H 0.715675 0.597890 0.857089 0.109 Uiso 1 1 calc R U . . .
H24N H 0.615047 0.613829 0.907693 0.109 Uiso 1 1 calc R U . . .
H24O H 0.668405 0.637952 0.859268 0.109 Uiso 1 1 calc R U . . .
C25B C 0.2148(19) 0.6401(3) 0.8606(4) 0.067(3) Uani 1 1 d . . . . .
H25M H 0.265773 0.662786 0.851978 0.100 Uiso 1 1 calc R U . . .
H25N H 0.194082 0.638557 0.898455 0.100 Uiso 1 1 calc R U . . .
H25O H 0.093658 0.636689 0.842356 0.100 Uiso 1 1 calc R U . . .
C20A C -0.0770(14) 0.2751(2) 0.1426(3) 0.047(2) Uani 1 1 d . . . . .
H20C H 0.025235 0.274044 0.169163 0.056 Uiso 1 1 calc R U . . .
H20D H -0.191139 0.285278 0.159237 0.056 Uiso 1 1 calc R U . . .
C28C C 0.643(3) 0.4598(3) 0.4247(5) 0.104(5) Uani 1 1 d . . . B 2
H28S H 0.586997 0.465825 0.458670 0.157 Uiso 1 1 calc R U . B 2
H28T H 0.674113 0.480817 0.405562 0.157 Uiso 1 1 calc R U . B 2
H28U H 0.758386 0.446319 0.430153 0.157 Uiso 1 1 calc R U . B 2
C29C C 0.279(3) 0.4461(5) 0.4032(7) 0.119(6) Uani 1 1 d . . . B 2
H29S H 0.199546 0.432658 0.379342 0.178 Uiso 1 1 calc R U . B 2
H29T H 0.255183 0.470513 0.397798 0.178 Uiso 1 1 calc R U . B 2
H29U H 0.248906 0.439931 0.439420 0.178 Uiso 1 1 calc R U . B 2
C22A C 0.0434(13) 0.2232(2) 0.0947(4) 0.047(2) Uani 1 1 d . . . . .
H22C H 0.004256 0.200829 0.080125 0.057 Uiso 1 1 calc R U . . .
H22D H 0.149281 0.219174 0.119523 0.057 Uiso 1 1 calc R U . . .
C21A C -0.1233(15) 0.2392(2) 0.1237(4) 0.049(2) Uani 1 1 d . . . . .
H21C H -0.156647 0.224669 0.154091 0.059 Uiso 1 1 calc R U . . .
H21D H -0.235162 0.240065 0.100210 0.059 Uiso 1 1 calc R U . . .
C27B C 0.2379(17) 0.5618(3) 0.9151(3) 0.058(3) Uani 1 1 d . . . . .
H27M H 0.351542 0.562100 0.937282 0.087 Uiso 1 1 calc R U . . .
H27N H 0.163897 0.541078 0.922161 0.087 Uiso 1 1 calc R U . . .
H27O H 0.159908 0.582050 0.922556 0.087 Uiso 1 1 calc R U . . .
C29B C 0.138(3) 0.5537(4) 0.8225(5) 0.075(5) Uani 0.78(2) 1 d . U P C 1
H29M H 0.052630 0.573461 0.819569 0.113 Uiso 0.78(2) 1 calc R U P C 1
H29N H 0.067497 0.534187 0.836956 0.113 Uiso 0.78(2) 1 calc R U P C 1
H29O H 0.186829 0.547696 0.787791 0.113 Uiso 0.78(2) 1 calc R U P C 1
C26C C 0.494(3) 0.4382(3) 0.3921(4) 0.085(4) Uani 1 1 d . . . B 2
C25C C 0.340(2) 0.3646(4) 0.3749(4) 0.083(4) Uani 1 1 d . . . . .
H25P H 0.221583 0.364172 0.395180 0.125 Uiso 1 1 calc R U . . .
H25Q H 0.388430 0.341250 0.370872 0.125 Uiso 1 1 calc R U . . .
H25R H 0.315013 0.374481 0.340309 0.125 Uiso 1 1 calc R U . . .
Si1A Si 0.3672(7) 0.42107(10) -0.08328(15) 0.0312(12) Uani 0.493(7) 1 d . U P A 1
C26D C 0.495(4) 0.5616(5) 0.3565(7) 0.056(4) Uani 0.493(7) 1 d . . P A 1
C25A C 0.5854(17) 0.4394(3) -0.1136(4) 0.056(2) Uani 1 1 d . . . . .
H25G H 0.553995 0.448751 -0.148132 0.083 Uiso 0.493(7) 1 calc R U P A 1
H25H H 0.681688 0.421435 -0.117384 0.083 Uiso 0.493(7) 1 calc R U P A 1
H25I H 0.635296 0.457741 -0.091307 0.083 Uiso 0.493(7) 1 calc R U P A 1
H25J H 0.720556 0.433400 -0.111369 0.083 Uiso 0.507(7) 1 calc R U P A 2
H25K H 0.558192 0.458389 -0.089659 0.083 Uiso 0.507(7) 1 calc R U P A 2
H25L H 0.554851 0.446359 -0.149479 0.083 Uiso 0.507(7) 1 calc R U P A 2
C24A C 0.234(3) 0.4585(4) -0.0622(7) 0.037(3) Uani 0.493(7) 1 d . U P A 1
H24G H 0.103313 0.451671 -0.053406 0.055 Uiso 0.493(7) 1 calc R U P A 1
H24H H 0.231131 0.475389 -0.090449 0.055 Uiso 0.493(7) 1 calc R U P A 1
H24I H 0.294943 0.468455 -0.031314 0.055 Uiso 0.493(7) 1 calc R U P A 1
C28B C 0.465(3) 0.5378(4) 0.8515(7) 0.075(5) Uani 0.78(2) 1 d . U P C 1
H28M H 0.536726 0.543521 0.819731 0.113 Uiso 0.78(2) 1 calc R U P C 1
H28N H 0.418145 0.514262 0.849045 0.113 Uiso 0.78(2) 1 calc R U P C 1
H28O H 0.549205 0.539920 0.881979 0.113 Uiso 0.78(2) 1 calc R U P C 1
C25D C 0.310(5) 0.6233(6) 0.3788(13) 0.063(6) Uani 0.493(7) 1 d . U P A 1
H25A H 0.225352 0.637492 0.357436 0.095 Uiso 0.493(7) 1 calc R U P A 1
H25B H 0.357771 0.636835 0.408346 0.095 Uiso 0.493(7) 1 calc R U P A 1
H25C H 0.240470 0.603397 0.391905 0.095 Uiso 0.493(7) 1 calc R U P A 1
C27C C 0.541(3) 0.4414(5) 0.3330(5) 0.124(7) Uani 1 1 d . . . B 2
H27P H 0.678920 0.439073 0.327813 0.186 Uiso 1 1 calc R U . B 2
H27Q H 0.499846 0.463924 0.320311 0.186 Uiso 1 1 calc R U . B 2
H27R H 0.474858 0.423434 0.313543 0.186 Uiso 1 1 calc R U . B 2
C26A C 0.222(3) 0.3912(4) -0.1257(5) 0.039(3) Uani 0.493(7) 1 d . U P A 1
C25X C 0.709(4) 0.5460(6) 0.3083(9) 0.056(5) Uani 0.507(7) 1 d . U P A 2
H25D H 0.802588 0.548149 0.279999 0.084 Uiso 0.507(7) 1 calc R U P A 2
H25E H 0.607254 0.530430 0.297479 0.084 Uiso 0.507(7) 1 calc R U P A 2
H25F H 0.772141 0.536792 0.339550 0.084 Uiso 0.507(7) 1 calc R U P A 2
C29D C 0.300(5) 0.5494(7) 0.3481(11) 0.072(6) Uani 0.493(7) 1 d . U P A 1
H29A H 0.290530 0.525346 0.358577 0.108 Uiso 0.493(7) 1 calc R U P A 1
H29B H 0.267043 0.551628 0.310995 0.108 Uiso 0.493(7) 1 calc R U P A 1
H29C H 0.211630 0.563168 0.369089 0.108 Uiso 0.493(7) 1 calc R U P A 1
C27D C 0.557(6) 0.5589(6) 0.4153(8) 0.080(7) Uani 0.493(7) 1 d . U P A 1
H27A H 0.472146 0.572823 0.436992 0.120 Uiso 0.493(7) 1 calc R U P A 1
H27B H 0.688215 0.567347 0.418987 0.120 Uiso 0.493(7) 1 calc R U P A 1
H27C H 0.551229 0.534991 0.426663 0.120 Uiso 0.493(7) 1 calc R U P A 1
C29A C 0.0530(14) 0.3804(3) -0.0910(3) 0.052(2) Uani 1 1 d . . . . .
H29G H 0.096538 0.363893 -0.064749 0.078 Uiso 0.493(7) 1 calc R U P A 1
H29H H -0.045645 0.369813 -0.112799 0.078 Uiso 0.493(7) 1 calc R U P A 1
H29I H 0.000420 0.400602 -0.073488 0.078 Uiso 0.493(7) 1 calc R U P A 1
H29J H 0.023242 0.380822 -0.053587 0.078 Uiso 0.507(7) 1 calc R U P A 2
H29K H 0.123006 0.359382 -0.099347 0.078 Uiso 0.507(7) 1 calc R U P A 2
H29L H -0.065566 0.381022 -0.111216 0.078 Uiso 0.507(7) 1 calc R U P A 2
C27A C 0.1449(19) 0.4159(3) -0.1691(4) 0.070(3) Uani 1 1 d . . . . .
H27G H 0.062027 0.433154 -0.153131 0.106 Uiso 0.493(7) 1 calc R U P A 1
H27H H 0.252092 0.427249 -0.186449 0.106 Uiso 0.493(7) 1 calc R U P A 1
H27I H 0.072292 0.402704 -0.194919 0.106 Uiso 0.493(7) 1 calc R U P A 1
H27J H 0.183622 0.394244 -0.185335 0.106 Uiso 0.507(7) 1 calc R U P A 2
H27K H 0.008750 0.419661 -0.175215 0.106 Uiso 0.507(7) 1 calc R U P A 2
H27L H 0.217845 0.434754 -0.184506 0.106 Uiso 0.507(7) 1 calc R U P A 2
C24Z C 0.512(3) 0.3640(4) -0.1319(6) 0.040(4) Uani 0.507(7) 1 d . . P A 2
H24J H 0.647826 0.359619 -0.126001 0.060 Uiso 0.507(7) 1 calc R U P A 2
H24K H 0.489581 0.367667 -0.169305 0.060 Uiso 0.507(7) 1 calc R U P A 2
H24L H 0.437620 0.344334 -0.119873 0.060 Uiso 0.507(7) 1 calc R U P A 2
Si1Z Si 0.4404(8) 0.40221(12) -0.09554(16) 0.0419(14) Uani 0.507(7) 1 d . U P A 2
Si1X Si 0.6028(8) 0.59066(12) 0.32410(15) 0.0368(12) Uani 0.507(7) 1 d . U P A 2
C28A C 0.354(4) 0.3625(5) -0.1435(7) 0.055(5) Uani 0.493(7) 1 d . . P A 1
H28G H 0.468073 0.372429 -0.159626 0.083 Uiso 0.493(7) 1 calc R U P A 1
H28H H 0.287982 0.348115 -0.169129 0.083 Uiso 0.493(7) 1 calc R U P A 1
H28I H 0.391057 0.348586 -0.113325 0.083 Uiso 0.493(7) 1 calc R U P A 1
C26Z C 0.186(3) 0.4142(4) -0.1062(6) 0.045(3) Uani 0.507(7) 1 d . U P A 2
C26X C 0.393(3) 0.5891(4) 0.3681(7) 0.048(4) Uani 0.507(7) 1 d . . P A 2
C28D C 0.639(5) 0.5397(6) 0.3244(7) 0.060(6) Uani 0.493(7) 1 d . U P A 1
H28A H 0.763642 0.550991 0.324455 0.090 Uiso 0.493(7) 1 calc R U P A 1
H28B H 0.593703 0.537406 0.288310 0.090 Uiso 0.493(7) 1 calc R U P A 1
H28C H 0.650648 0.516936 0.340218 0.090 Uiso 0.493(7) 1 calc R U P A 1
C28X C 0.359(4) 0.6345(5) 0.3708(9) 0.045(5) Uani 0.507(7) 1 d . U P A 2
H28D H 0.235735 0.640321 0.355318 0.067 Uiso 0.507(7) 1 calc R U P A 2
H28E H 0.460989 0.645882 0.351346 0.067 Uiso 0.507(7) 1 calc R U P A 2
H28F H 0.361775 0.642023 0.407381 0.067 Uiso 0.507(7) 1 calc R U P A 2
C28Y C 0.363(10) 0.5291(10) 0.8260(19) 0.060(9) Uani 0.22(2) 1 d . U P C 2
H28P H 0.295850 0.528144 0.792483 0.090 Uiso 0.22(2) 1 calc R U P C 2
H28Q H 0.332549 0.508600 0.846559 0.090 Uiso 0.22(2) 1 calc R U P C 2
H28R H 0.500526 0.530041 0.819805 0.090 Uiso 0.22(2) 1 calc R U P C 2
C29Y C 0.064(10) 0.5637(17) 0.847(3) 0.076(10) Uani 0.22(2) 1 d . U P C 2
H29P H -0.002105 0.564175 0.881184 0.114 Uiso 0.22(2) 1 calc R U P C 2
H29Q H 0.024032 0.543394 0.827721 0.114 Uiso 0.22(2) 1 calc R U P C 2
H29R H 0.031880 0.584349 0.827511 0.114 Uiso 0.22(2) 1 calc R U P C 2
C27X C 0.455(5) 0.5718(7) 0.4216(7) 0.077(7) Uani 0.507(7) 1 d . U P A 2
H27D H 0.341449 0.567334 0.442904 0.115 Uiso 0.507(7) 1 calc R U P A 2
H27E H 0.540212 0.587303 0.440584 0.115 Uiso 0.507(7) 1 calc R U P A 2
H27F H 0.520748 0.550230 0.414460 0.115 Uiso 0.507(7) 1 calc R U P A 2
C2C C 0.8712(10) 0.49756(15) 0.5954(2) 0.0245(13) Uani 1 1 d . . . . .
H2C H 0.997537 0.497878 0.608636 0.029 Uiso 1 1 calc R U . . .
C29X C 0.233(4) 0.5658(6) 0.3461(10) 0.063(6) Uani 0.507(7) 1 d . U P A 2
H29D H 0.195425 0.574050 0.311460 0.094 Uiso 0.507(7) 1 calc R U P A 2
H29E H 0.123329 0.566480 0.369696 0.094 Uiso 0.507(7) 1 calc R U P A 2
H29F H 0.280154 0.542262 0.343365 0.094 Uiso 0.507(7) 1 calc R U P A 2
C28Z C 0.131(3) 0.4465(5) -0.0770(8) 0.053(5) Uani 0.507(7) 1 d . U P A 2
H28J H -0.003091 0.451928 -0.083943 0.080 Uiso 0.507(7) 1 calc R U P A 2
H28K H 0.211107 0.465538 -0.088689 0.080 Uiso 0.507(7) 1 calc R U P A 2
H28L H 0.148733 0.442965 -0.039341 0.080 Uiso 0.507(7) 1 calc R U P A 2

loop_
_atom_site_aniso_label
_atom_site_aniso_U_11
_atom_site_aniso_U_22
_atom_site_aniso_U_33
_atom_site_aniso_U_23
_atom_site_aniso_U_13
_atom_site_aniso_U_12
P1D 0.0293(10) 0.0206(8) 0.0380(9) -0.0099(6) -0.0074(8) 0.0057(7)
P1A 0.0248(9) 0.0185(7) 0.0362(9) -0.0069(6) -0.0006(7) 0.0001(6)
P1C 0.0313(10) 0.0226(7) 0.0320(8) -0.0039(6) 0.0057(8) -0.0037(7)
S2C 0.0381(11) 0.0285(8) 0.0333(8) 0.0031(6) -0.0013(8) -0.0028(8)
S2A 0.0299(10) 0.0348(9) 0.0356(9) 0.0047(7) -0.0049(8) -0.0029(8)
S2B 0.0298(10) 0.0270(8) 0.0370(8) 0.0050(6) 0.0025(8) -0.0003(7)
P1B 0.0245(10) 0.0192(7) 0.0375(9) -0.0032(6) -0.0016(7) 0.0004(7)
S1A 0.0451(12) 0.0310(8) 0.0487(10) -0.0209(8) 0.0118(9) -0.0033(8)
S1D 0.0532(14) 0.0376(10) 0.0551(11) -0.0234(9) -0.0230(11) 0.0103(10)
S1C 0.0529(14) 0.0442(11) 0.0447(10) -0.0180(8) 0.0217(10) -0.0086(10)
S2D 0.0359(12) 0.0538(12) 0.0364(9) -0.0017(8) 0.0007(9) 0.0075(9)
S1B 0.0424(12) 0.0337(9) 0.0517(11) -0.0184(8) -0.0132(9) 0.0048(8)
Si1B 0.0510(14) 0.0347(10) 0.0270(8) -0.0033(7) 0.0053(9) -0.0023(10)
Si1C 0.083(2) 0.0694(17) 0.0386(12) -0.0058(12) 0.0062(14) 0.0015(17)
Si1D 0.065(4) 0.039(2) 0.031(2) -0.0110(18) -0.006(2) 0.025(3)
O1'B 0.022(2) 0.0211(19) 0.023(2) -0.0019(16) 0.0001(18) -0.0005(18)
O10C 0.021(3) 0.031(2) 0.037(3) 0.0045(19) 0.000(2) 0.003(2)
O1'C 0.029(3) 0.024(2) 0.034(2) -0.0034(18) 0.008(2) 0.002(2)
O1'A 0.027(3) 0.0177(19) 0.025(2) -0.0031(15) -0.0033(19) 0.0063(18)
O5'C 0.032(3) 0.019(2) 0.062(3) -0.008(2) 0.017(3) -0.002(2)
O2'B 0.043(3) 0.033(2) 0.026(2) -0.0016(19) 0.006(2) 0.011(2)
N6C 0.025(3) 0.019(2) 0.025(2) -0.0009(19) -0.004(2) 0.002(2)
O3'A 0.031(3) 0.018(2) 0.034(2) -0.0094(17) 0.007(2) 0.0001(19)
O10B 0.023(3) 0.023(2) 0.052(3) -0.003(2) -0.002(2) 0.000(2)
O3'B 0.033(3) 0.022(2) 0.033(2) -0.0019(18) -0.008(2) 0.003(2)
O5'A 0.028(3) 0.029(2) 0.035(2) -0.0026(19) -0.003(2) 0.003(2)
N6A 0.020(3) 0.021(2) 0.031(3) 0.000(2) 0.003(2) 0.000(2)
O3'C 0.037(3) 0.024(2) 0.044(3) -0.007(2) 0.017(3) -0.011(2)
O1W 0.023(3) 0.025(2) 0.067(3) 0.000(2) 0.006(3) 0.004(2)
N7B 0.015(3) 0.017(2) 0.033(3) 0.0020(19) -0.002(2) -0.001(2)
O2'A 0.046(3) 0.025(2) 0.026(2) -0.0054(17) -0.004(2) -0.004(2)
O4B 0.028(3) 0.024(2) 0.053(3) 0.007(2) 0.002(2) -0.002(2)
N9B 0.023(3) 0.016(2) 0.029(3) -0.0028(19) -0.003(2) 0.003(2)
O4C 0.035(3) 0.030(2) 0.046(3) 0.005(2) 0.002(3) 0.002(2)
N7A 0.031(4) 0.020(2) 0.033(3) 0.002(2) 0.005(3) 0.003(2)
O4A 0.037(3) 0.025(2) 0.043(3) 0.002(2) -0.003(2) 0.001(2)
O3'D 0.037(3) 0.022(2) 0.039(3) -0.0136(19) -0.010(2) 0.007(2)
N6B 0.018(3) 0.016(2) 0.029(2) -0.0022(19) -0.001(2) 0.000(2)
O1'D 0.036(3) 0.020(2) 0.037(2) -0.0107(18) -0.002(2) 0.001(2)
O4D 0.042(4) 0.028(3) 0.067(4) 0.006(3) -0.002(3) 0.003(3)
N1D 0.030(3) 0.013(2) 0.030(2) -0.0018(19) 0.004(2) -0.001(2)
O10D 0.026(3) 0.023(2) 0.042(3) 0.0037(19) 0.001(2) 0.003(2)
N1C 0.024(3) 0.019(2) 0.028(3) 0.0034(19) -0.001(2) 0.004(2)
C5B 0.020(3) 0.014(2) 0.021(3) -0.0003(19) 0.003(2) -0.003(2)
O2'D 0.080(5) 0.033(3) 0.038(3) 0.001(2) -0.018(3) -0.011(3)
N7C 0.033(4) 0.020(2) 0.033(3) 0.000(2) 0.000(3) 0.000(2)
O10A 0.022(3) 0.021(2) 0.067(3) 0.002(2) 0.000(2) -0.001(2)
N3C 0.025(3) 0.020(2) 0.033(3) -0.002(2) 0.003(2) 0.000(2)
N9A 0.030(3) 0.015(2) 0.027(3) -0.0014(19) 0.000(2) 0.003(2)
C4A 0.017(3) 0.017(3) 0.028(3) 0.003(2) 0.003(2) 0.002(2)
O2W 0.026(3) 0.019(2) 0.078(4) -0.003(2) -0.003(3) 0.001(2)
N7D 0.022(3) 0.024(3) 0.040(3) -0.001(2) 0.005(3) 0.005(2)
N1A 0.027(3) 0.021(2) 0.042(3) 0.002(2) 0.005(3) 0.001(2)
O5'D 0.033(3) 0.021(2) 0.091(5) -0.004(3) -0.023(3) -0.002(2)
O5'B 0.021(3) 0.032(2) 0.038(2) 0.004(2) -0.002(2) 0.005(2)
N9D 0.026(3) 0.016(2) 0.035(3) -0.002(2) -0.004(3) 0.004(2)
N3B 0.019(3) 0.021(2) 0.031(3) 0.000(2) -0.004(2) -0.001(2)
C2'B 0.015(3) 0.019(3) 0.020(3) 0.002(2) 0.001(2) -0.001(2)
O2'C 0.055(4) 0.041(3) 0.027(2) -0.006(2) 0.003(3) -0.002(3)
N1B 0.029(3) 0.019(2) 0.032(3) 0.000(2) -0.008(2) -0.002(2)
C4D 0.032(4) 0.017(3) 0.030(3) 0.000(2) -0.005(3) 0.003(3)
C3'B 0.020(4) 0.025(3) 0.022(3) -0.005(2) -0.003(2) 0.004(2)
N3D 0.031(3) 0.018(2) 0.031(3) -0.002(2) -0.002(3) 0.003(2)
N6D 0.026(3) 0.014(2) 0.028(3) -0.0007(19) -0.001(2) 0.004(2)
O3W 0.042(3) 0.032(3) 0.063(4) -0.010(2) 0.003(3) -0.006(3)
N3A 0.030(3) 0.023(2) 0.034(3) -0.002(2) 0.002(2) 0.001(2)
C6B 0.019(3) 0.023(3) 0.024(3) -0.001(2) -0.001(2) 0.000(3)
C10C 0.024(4) 0.028(3) 0.022(3) 0.003(2) -0.001(3) 0.003(3)
C5C 0.026(4) 0.021(3) 0.020(3) 0.002(2) 0.003(3) 0.002(3)
C11C 0.033(4) 0.018(3) 0.031(3) 0.004(2) -0.009(3) -0.001(3)
C6D 0.030(4) 0.016(3) 0.028(3) -0.003(2) -0.002(3) 0.003(3)
C23C 0.036(5) 0.033(4) 0.039(4) 0.004(3) 0.008(3) -0.002(3)
O4W 0.049(4) 0.032(3) 0.058(3) -0.004(2) 0.000(3) -0.001(3)
N9C 0.026(3) 0.018(2) 0.033(3) -0.004(2) 0.007(2) -0.005(2)
C6A 0.023(4) 0.019(3) 0.028(3) 0.001(2) -0.002(3) 0.002(2)
C18C 0.028(4) 0.022(3) 0.027(3) 0.005(2) 0.003(3) 0.000(3)
C4'B 0.024(4) 0.021(3) 0.036(3) 0.001(2) -0.011(3) 0.003(3)
C5D 0.030(4) 0.016(3) 0.029(3) -0.011(2) -0.001(3) 0.002(3)
C4B 0.023(3) 0.021(3) 0.024(3) -0.002(2) -0.003(2) 0.003(2)
C6C 0.028(4) 0.021(3) 0.022(3) -0.002(2) 0.002(3) 0.002(3)
C14B 0.037(4) 0.021(3) 0.041(4) 0.007(2) -0.001(3) -0.009(3)
C10B 0.020(4) 0.019(3) 0.028(3) 0.001(2) -0.001(3) 0.005(2)
C4'A 0.026(4) 0.016(3) 0.027(3) 0.000(2) 0.001(3) 0.008(2)
C4'C 0.032(4) 0.016(3) 0.035(3) -0.007(2) 0.005(3) 0.003(3)
C15C 0.035(5) 0.035(4) 0.057(5) -0.011(3) -0.016(4) 0.011(3)
C16C 0.032(4) 0.021(3) 0.035(3) 0.001(2) -0.004(3) 0.004(3)
C8D 0.035(5) 0.025(3) 0.043(4) -0.002(3) -0.005(3) 0.004(3)
C3'C 0.032(4) 0.023(3) 0.031(3) -0.008(2) 0.010(3) -0.008(3)
C17C 0.034(5) 0.030(3) 0.041(4) 0.011(3) -0.013(3) -0.005(3)
C1'A 0.020(3) 0.016(3) 0.026(3) 0.000(2) -0.003(2) 0.002(2)
C10A 0.027(4) 0.020(3) 0.030(3) 0.002(2) -0.005(3) 0.002(3)
C11D 0.025(4) 0.020(3) 0.030(3) 0.002(2) 0.008(3) 0.003(3)
C6'B 0.024(4) 0.026(3) 0.036(3) -0.003(3) -0.004(3) -0.004(3)
C2D 0.033(4) 0.018(3) 0.038(3) -0.005(2) 0.002(3) 0.000(3)
C20B 0.049(5) 0.033(4) 0.045(4) 0.006(3) 0.016(4) 0.013(4)
C4C 0.025(4) 0.022(3) 0.028(3) -0.007(2) 0.005(3) -0.002(3)
C18B 0.025(4) 0.029(3) 0.029(3) 0.010(2) 0.007(3) 0.002(3)
C12C 0.049(5) 0.031(4) 0.056(5) 0.020(3) -0.004(4) -0.001(4)
C16B 0.025(4) 0.028(4) 0.087(7) 0.021(4) -0.002(4) -0.004(3)
C23B 0.026(4) 0.042(4) 0.034(3) -0.004(3) -0.001(3) 0.006(3)
C8B 0.022(3) 0.017(3) 0.029(3) -0.002(2) -0.002(3) -0.002(3)
C3'A 0.026(4) 0.022(3) 0.029(3) -0.004(2) 0.002(3) -0.002(3)
C2A 0.025(4) 0.017(3) 0.036(3) 0.001(2) 0.013(3) 0.000(2)
C8A 0.013(3) 0.032(3) 0.032(3) 0.010(2) 0.006(3) 0.001(3)
C16A 0.029(4) 0.026(3) 0.065(5) 0.006(3) 0.004(4) -0.001(3)
C5A 0.016(3) 0.022(3) 0.025(3) 0.005(2) -0.003(3) 0.001(2)
C19B 0.035(4) 0.030(3) 0.036(4) 0.000(3) 0.004(3) 0.000(3)
C21C 0.056(6) 0.039(4) 0.043(4) 0.010(3) 0.001(4) -0.019(4)
C2'D 0.051(5) 0.020(3) 0.039(4) -0.001(3) -0.018(4) 0.005(3)
C21B 0.059(6) 0.047(5) 0.041(4) 0.007(3) 0.005(4) 0.015(4)
C8C 0.022(4) 0.021(3) 0.041(4) -0.002(2) 0.003(3) -0.007(3)
C12D 0.042(5) 0.025(3) 0.038(4) 0.009(3) 0.003(3) 0.004(3)
C5'C 0.044(5) 0.020(3) 0.061(5) -0.002(3) -0.005(4) 0.007(3)
C19A 0.029(4) 0.037(4) 0.039(4) 0.005(3) 0.001(3) -0.001(3)
C5'A 0.025(4) 0.025(3) 0.028(3) -0.001(2) 0.004(3) 0.003(3)
C11B 0.019(3) 0.023(3) 0.024(3) -0.002(2) 0.000(3) -0.003(3)
C5'B 0.022(4) 0.017(3) 0.038(3) 0.000(2) -0.001(3) -0.003(2)
C21D 0.042(5) 0.051(5) 0.053(5) -0.005(4) -0.010(4) 0.019(4)
C2B 0.025(4) 0.019(3) 0.035(3) -0.002(2) -0.010(3) -0.002(3)
C18A 0.036(4) 0.019(3) 0.034(3) 0.007(2) 0.000(3) -0.002(3)
C3'D 0.036(4) 0.018(3) 0.047(4) -0.006(3) -0.017(4) 0.003(3)
C17A 0.023(4) 0.028(3) 0.050(4) 0.004(3) -0.011(3) -0.003(3)
C10D 0.035(5) 0.017(3) 0.024(3) 0.000(2) 0.001(3) 0.004(3)
C4'D 0.032(4) 0.015(3) 0.050(4) -0.002(3) -0.014(3) 0.000(3)
C16D 0.039(4) 0.027(3) 0.029(3) -0.001(2) 0.001(3) 0.000(3)
C20C 0.049(6) 0.035(4) 0.044(4) 0.009(3) -0.004(4) -0.009(4)
C14D 0.049(5) 0.025(3) 0.045(4) 0.004(3) 0.008(4) -0.007(3)
C12B 0.027(4) 0.019(3) 0.078(6) 0.004(3) -0.012(4) -0.003(3)
C11A 0.028(4) 0.020(3) 0.035(3) 0.001(2) -0.006(3) 0.005(3)
C14A 0.036(4) 0.026(3) 0.052(4) 0.006(3) -0.010(4) 0.012(3)
C14C 0.047(6) 0.031(4) 0.062(5) 0.000(4) -0.019(4) 0.016(4)
C13A 0.030(4) 0.035(4) 0.063(5) 0.005(3) 0.006(4) 0.017(3)
C1'C 0.031(4) 0.022(3) 0.027(3) -0.001(2) 0.007(3) -0.002(3)
C19C 0.044(5) 0.029(3) 0.033(3) -0.003(3) 0.003(3) -0.009(3)
C2'A 0.024(4) 0.022(3) 0.029(3) -0.001(2) 0.001(3) -0.003(3)
C17D 0.049(5) 0.030(3) 0.044(4) 0.004(3) 0.001(4) 0.006(4)
C12A 0.040(5) 0.019(3) 0.071(5) 0.010(3) 0.000(4) 0.001(3)
C22B 0.044(5) 0.063(5) 0.029(4) 0.003(3) -0.005(3) 0.011(4)
C1'D 0.038(4) 0.015(3) 0.039(4) -0.007(2) -0.013(3) 0.007(3)
C18D 0.039(5) 0.032(3) 0.028(3) 0.003(3) -0.002(3) 0.011(3)
C13D 0.053(6) 0.030(4) 0.046(4) 0.012(3) 0.016(4) 0.008(4)
C23A 0.037(5) 0.037(4) 0.046(4) -0.005(3) 0.001(4) -0.005(3)
C13B 0.031(5) 0.029(4) 0.081(6) -0.005(4) -0.001(4) -0.009(3)
C20D 0.062(7) 0.038(4) 0.053(5) -0.016(4) -0.011(4) 0.024(4)
C5'D 0.039(5) 0.023(3) 0.072(5) -0.013(3) -0.013(4) 0.002(3)
C13C 0.053(6) 0.029(4) 0.075(6) 0.019(4) -0.009(5) -0.003(4)
C2'C 0.031(4) 0.030(3) 0.032(3) -0.005(3) 0.010(3) -0.007(3)
C24X 0.085(8) 0.053(5) 0.061(6) 0.003(4) -0.032(6) -0.010(5)
C15B 0.040(5) 0.023(4) 0.091(7) 0.020(4) 0.008(5) -0.003(3)
C22D 0.056(6) 0.044(4) 0.038(4) -0.003(3) -0.010(4) -0.001(4)
C19D 0.063(6) 0.058(5) 0.039(4) -0.015(4) -0.011(4) 0.026(5)
C15D 0.035(4) 0.032(3) 0.041(4) -0.007(3) 0.007(3) -0.006(3)
C24C 0.052(6) 0.074(7) 0.060(6) -0.016(5) 0.021(5) 0.003(5)
C22C 0.042(5) 0.049(5) 0.036(4) 0.002(3) 0.013(4) -0.006(4)
C26B 0.067(6) 0.043(4) 0.021(3) 0.004(3) 0.004(3) -0.008(4)
C23D 0.044(5) 0.043(4) 0.050(5) 0.001(4) -0.009(4) 0.003(4)
C17B 0.040(5) 0.029(3) 0.037(3) 0.007(3) 0.005(3) -0.002(3)
C15A 0.045(5) 0.026(3) 0.051(4) -0.001(3) 0.006(4) -0.004(3)
C24B 0.072(7) 0.109(9) 0.036(4) 0.001(5) -0.003(5) -0.026(7)
C25B 0.102(9) 0.052(5) 0.045(5) 0.004(4) 0.032(6) 0.018(6)
C20A 0.053(6) 0.050(5) 0.037(4) 0.010(3) 0.008(4) -0.003(4)
C28C 0.194(16) 0.069(8) 0.050(6) -0.013(5) 0.014(9) -0.039(10)
C29C 0.137(12) 0.128(14) 0.092(10) -0.023(10) -0.035(10) 0.051(12)
C22A 0.039(5) 0.031(4) 0.071(6) 0.013(4) -0.024(4) -0.008(3)
C21A 0.050(6) 0.050(5) 0.048(4) 0.014(4) -0.002(4) -0.015(4)
C27B 0.076(7) 0.067(6) 0.030(4) -0.001(4) 0.013(4) -0.024(5)
C29B 0.111(12) 0.082(10) 0.032(6) 0.000(6) -0.014(7) -0.052(9)
C26C 0.149(11) 0.064(6) 0.042(5) -0.002(5) -0.003(7) 0.014(7)
C25C 0.077(9) 0.115(10) 0.057(6) -0.040(7) 0.003(6) -0.039(8)
Si1A 0.042(3) 0.025(2) 0.0273(18) 0.0012(14) 0.0009(17) -0.0005(19)
C26D 0.084(12) 0.047(9) 0.036(7) -0.003(7) 0.000(8) 0.006(8)
C25A 0.072(7) 0.052(5) 0.043(4) 0.009(4) 0.017(5) 0.000(5)
C24A 0.039(10) 0.019(6) 0.053(9) -0.004(6) 0.002(7) 0.010(6)
C28B 0.120(12) 0.038(6) 0.068(9) 0.011(6) 0.037(9) 0.015(8)
C25D 0.097(16) 0.021(10) 0.071(12) -0.010(10) 0.009(12) -0.017(10)
C27C 0.21(2) 0.128(13) 0.037(5) -0.001(7) -0.011(8) 0.029(14)
C26A 0.061(9) 0.032(7) 0.024(6) -0.006(5) -0.012(5) 0.004(6)
C25X 0.084(16) 0.048(9) 0.036(12) 0.007(8) 0.017(9) 0.022(10)
C29D 0.105(14) 0.050(13) 0.061(11) 0.005(11) 0.013(11) -0.017(12)
C27D 0.15(2) 0.054(12) 0.032(8) -0.003(8) 0.013(10) 0.038(13)
C29A 0.051(6) 0.064(5) 0.041(4) 0.007(4) -0.008(4) -0.006(4)
C27A 0.074(8) 0.099(8) 0.038(4) 0.025(5) -0.007(5) 0.010(6)
C24Z 0.038(10) 0.038(7) 0.045(8) -0.015(6) -0.018(7) 0.017(7)
Si1Z 0.063(3) 0.035(2) 0.0271(18) -0.0082(16) -0.0027(19) 0.016(2)
Si1X 0.052(3) 0.031(2) 0.0279(18) 0.0016(15) -0.0061(18) 0.000(2)
C28A 0.087(15) 0.042(9) 0.036(8) -0.019(6) 0.001(9) 0.005(9)
C26Z 0.073(10) 0.031(7) 0.031(6) -0.007(5) 0.005(7) 0.011(6)
C26X 0.061(11) 0.039(7) 0.044(8) -0.016(6) 0.005(8) 0.016(7)
C28D 0.120(17) 0.051(11) 0.009(8) 0.000(7) 0.006(9) 0.018(12)
C28X 0.059(14) 0.025(9) 0.051(11) -0.025(9) 0.005(9) 0.006(9)
C28Y 0.11(2) 0.029(12) 0.043(16) 0.008(11) 0.035(17) -0.020(15)
C29Y 0.083(13) 0.09(2) 0.060(19) -0.027(19) -0.020(15) -0.026(16)
C27X 0.13(2) 0.070(14) 0.027(8) -0.004(9) 0.024(11) -0.007(14)
C2C 0.025(4) 0.016(3) 0.033(3) 0.001(2) 0.000(3) -0.003(2)
C29X 0.070(15) 0.050(12) 0.069(12) -0.009(11) 0.040(11) -0.014(10)
C28Z 0.043(11) 0.056(11) 0.061(11) -0.005(9) 0.014(9) 0.020(9)

loop_
_atom_type_symbol
_atom_type_description
_atom_type_scat_dispersion_real
_atom_type_scat_dispersion_imag
_atom_type_scat_source
C C 0.0181 0.0091 'International Tables Vol C Tables 4.2.6.8 and 6.1.1.4'
H H 0.0000 0.0000 'International Tables Vol C Tables 4.2.6.8 and 6.1.1.4'
N N 0.0311 0.0180 'International Tables Vol C Tables 4.2.6.8 and 6.1.1.4'
O O 0.0492 0.0322 'International Tables Vol C Tables 4.2.6.8 and 6.1.1.4'
P P 0.2955 0.4335 'International Tables Vol C Tables 4.2.6.8 and 6.1.1.4'
S S 0.3331 0.5567 'International Tables Vol C Tables 4.2.6.8 and 6.1.1.4'
Si Si 0.2541 0.3302 'International Tables Vol C Tables 4.2.6.8 and 6.1.1.4'

loop_
_exptl_crystal_face_index_h
_exptl_crystal_face_index_k
_exptl_crystal_face_index_l
_exptl_crystal_face_perp_dist
0 -2 1 0.0580
0 1 -1 0.0308
0 -1 -2 0.0010
1 2 0 0.0330
-1 2 1 0.0518
1 0 1 0.0402
0 1 2 0.0198
0 -21 -10 0.0202
-1 -1 -1 0.0312
0 1 0 0.0477

loop_
_geom_angle_atom_site_label_1
_geom_angle_atom_site_label_2
_geom_angle_atom_site_label_3
_geom_angle
_geom_angle_site_symmetry_1
_geom_angle_site_symmetry_3
_geom_angle_publ_flag
S1D P1D S2D 121.84(15) . . ?
O3'D P1D S1D 114.9(2) . . ?
O3'D P1D S2D 102.7(2) . . ?
O3'D P1D O4D 105.5(3) . . ?
O4D P1D S1D 112.2(3) . . ?
O4D P1D S2D 97.2(3) . . ?
S1A P1A S2A 120.85(13) . . ?
O3'A P1A S2A 103.2(2) . . ?
O3'A P1A S1A 115.1(2) . . ?
O3'A P1A O4A 105.0(3) . . ?
O4A P1A S2A 97.6(2) . . ?
O4A P1A S1A 112.8(2) . . ?
S1C P1C S2C 122.13(14) . . ?
O3'C P1C S2C 101.4(2) . . ?
O3'C P1C S1C 116.0(2) . . ?
O4C P1C S2C 97.7(2) . . ?
O4C P1C S1C 111.7(2) . . ?
O4C P1C O3'C 105.3(3) . . ?
C18C S2C P1C 93.2(3) . . ?
C18A S2A P1A 93.3(3) . . ?
C18B S2B P1B 93.2(3) . . ?
S1B P1B S2B 121.15(14) . . ?
O3'B P1B S2B 103.8(2) . . ?
O3'B P1B S1B 115.0(2) . . ?
O3'B P1B O4B 103.9(3) . . ?
O4B P1B S2B 97.7(2) . . ?
O4B P1B S1B 112.7(2) . . ?
C18D S2D P1D 93.9(3) . . ?
O2'B Si1B C26B 110.5(3) . . ?
O2'B Si1B C24B 108.1(4) . . ?
O2'B Si1B C25B 105.4(4) . . ?
C24B Si1B C26B 111.1(5) . . ?
C25B Si1B C26B 111.3(5) . . ?
C25B Si1B C24B 110.2(6) . . ?
O2'C Si1C C24C 109.9(5) . . ?
O2'C Si1C C26C 108.7(4) . . ?
O2'C Si1C C25C 105.7(5) . . ?
C26C Si1C C24C 109.1(7) . . ?
C26C Si1C C25C 110.4(8) . . ?
C25C Si1C C24C 112.9(6) . . ?
O2'D Si1D C24X 106.6(5) . . ?
O2'D Si1D C26D 107.5(6) . . ?
O2'D Si1D C25D 114.8(12) . . ?
C24X Si1D C25D 124.7(11) . . ?
C26D Si1D C24X 108.0(9) . . ?
C26D Si1D C25D 93.2(10) . . ?
C2'B O1'B C5'B 110.1(5) . . ?
C1'C O1'C C4'C 109.9(5) . . ?
C1'A O1'A C4'A 110.0(4) . . ?
C5'C O5'C H5'I 109.5 . . ?
C3'B O2'B Si1B 128.5(5) . . ?
C10C N6C H6C 117.2 . . ?
C6C N6C H6C 117.2 . . ?
C6C N6C C10C 125.6(6) . . ?
C3'A O3'A P1A 126.2(4) . . ?
C4'B O3'B P1B 126.6(4) . . ?
C5'A O5'A H5'C 109.5 . . ?
C6A N6A H6A 116.6 . . ?
C10A N6A H6A 116.6 . . ?
C10A N6A C6A 126.8(6) . . ?
C3'C O3'C P1C 126.5(4) . . ?
H1WA O1W H1WB 104.5 . . ?
C8B N7B C5B 104.4(5) . . ?
C2'A O2'A Si1A 125.2(4) . . ?
C2'A O2'A Si1Z 125.5(5) . . ?
C17B O4B P1B 113.4(5) . . ?
C4B N9B C2'B 130.7(6) . . ?
C8B N9B C2'B 123.8(6) . . ?
C8B N9B C4B 105.5(5) . . ?
C17C O4C P1C 112.8(5) . . ?
C8A N7A C5A 103.7(6) . . ?
C17A O4A P1A 112.9(5) . . ?
C3'D O3'D P1D 128.2(5) . . ?
C6B N6B H6B 116.9 . . ?
C6B N6B C10B 126.3(6) . . ?
C10B N6B H6B 116.9 . . ?
C1'D O1'D C4'D 109.6(5) . . ?
C17D O4D P1D 113.8(5) . . ?
C6D N1D C2D 119.2(6) . . ?
C6C N1C C2C 117.9(6) . . ?
N7B C5B C6B 132.8(6) . . ?
C4B C5B N7B 110.0(5) . . ?
C4B C5B C6B 117.2(6) . . ?
C2'D O2'D Si1D 132.6(6) . . ?
C2'D O2'D Si1X 107.3(6) . . ?
C8C N7C C5C 102.7(6) . . ?
C4C N3C C2C 111.7(6) . . ?
C4A N9A C1'A 127.5(6) . . ?
C8A N9A C4A 104.7(5) . . ?
C8A N9A C1'A 127.7(6) . . ?
N3A C4A N9A 127.9(6) . . ?
N3A C4A C5A 126.5(6) . . ?
C5A C4A N9A 105.6(5) . . ?
H2WA O2W H2WB 104.5 . . ?
C8D N7D C5D 103.5(6) . . ?
C6A N1A C2A 118.3(6) . . ?
C5'D O5'D H5'D 109.5 . . ?
C6'B O5'B H5'G 109.5 . . ?
C4D N9D C1'D 130.5(7) . . ?
C8D N9D C4D 106.6(5) . . ?
C8D N9D C1'D 122.5(6) . . ?
C2B N3B C4B 110.8(6) . . ?
O1'B C2'B N9B 107.4(5) . . ?
O1'B C2'B H2'B 109.6 . . ?
O1'B C2'B C3'B 105.8(5) . . ?
N9B C2'B H2'B 109.6 . . ?
N9B C2'B C3'B 114.6(5) . . ?
C3'B C2'B H2'B 109.6 . . ?
C2'C O2'C Si1C 127.0(6) . . ?
C2B N1B C6B 117.8(6) . . ?
N9D C4D C5D 104.4(6) . . ?
N3D C4D N9D 129.9(6) . . ?
N3D C4D C5D 125.7(6) . . ?
O2'B C3'B C2'B 110.5(5) . . ?
O2'B C3'B H3'B 110.5 . . ?
O2'B C3'B C4'B 113.4(5) . . ?
C2'B C3'B H3'B 110.5 . . ?
C4'B C3'B C2'B 101.2(5) . . ?
C4'B C3'B H3'B 110.5 . . ?
C2D N3D C4D 112.4(6) . . ?
C6D N6D H6D 117.8 . . ?
C6D N6D C10D 124.3(6) . . ?
C10D N6D H6D 117.8 . . ?
H3WA O3W H3WB 93.3 . . ?
C4A N3A C2A 111.0(6) . . ?
N6B C6B C5B 121.3(6) . . ?
N1B C6B N6B 120.5(6) . . ?
N1B C6B C5B 118.1(6) . . ?
O10C C10C N6C 124.2(6) . . ?
O10C C10C C11C 120.6(7) . . ?
N6C C10C C11C 115.2(6) . . ?
C6C C5C N7C 131.6(6) . . ?
C4C C5C N7C 110.3(6) . . ?
C4C C5C C6C 118.1(6) . . ?
C16C C11C C10C 121.7(6) . . ?
C12C C11C C10C 118.3(7) . . ?
C12C C11C C16C 120.0(7) . . ?
N1D C6D N6D 122.7(6) . . ?
N1D C6D C5D 118.8(6) . . ?
N6D C6D C5D 118.5(6) . . ?
H23G C23C H23H 108.0 . . ?
C18C C23C H23G 109.3 . . ?
C18C C23C H23H 109.3 . . ?
C18C C23C C22C 111.5(6) . . ?
C22C C23C H23G 109.3 . . ?
C22C C23C H23H 109.3 . . ?
H4WA O4W H4WB 104.3 . . ?
C4C N9C C1'C 130.3(6) . . ?
C8C N9C C4C 106.4(5) . . ?
C8C N9C C1'C 123.2(6) . . ?
N6A C6A C5A 121.4(6) . . ?
N1A C6A N6A 119.7(6) . . ?
N1A C6A C5A 118.8(6) . . ?
C23C C18C S2C 108.5(5) . . ?
C23C C18C C19C 109.5(6) . . ?
C17C C18C S2C 104.2(5) . . ?
C17C C18C C23C 112.2(6) . . ?
C17C C18C C19C 113.9(6) . . ?
C19C C18C S2C 108.2(5) . . ?
O3'B C4'B C3'B 109.7(6) . . ?
O3'B C4'B H4'B 112.3 . . ?
O3'B C4'B C5'B 107.8(5) . . ?
C3'B C4'B H4'B 112.3 . . ?
C3'B C4'B C5'B 101.8(5) . . ?
C5'B C4'B H4'B 112.3 . . ?
N7D C5D C4D 111.5(6) . . ?
N7D C5D C6D 132.7(6) . . ?
C6D C5D C4D 115.8(6) . . ?
N9B C4B C5B 106.5(6) . . ?
N3B C4B N9B 127.4(6) . . ?
N3B C4B C5B 126.1(6) . . ?
N6C C6C C5C 120.1(6) . . ?
N1C C6C N6C 121.2(6) . . ?
N1C C6C C5C 118.7(6) . . ?
C13B C14B H14B 120.5 . . ?
C15B C14B H14B 120.5 . . ?
C15B C14B C13B 119.0(7) . . ?
O10B C10B N6B 123.0(6) . . ?
O10B C10B C11B 120.2(6) . . ?
N6B C10B C11B 116.8(6) . . ?
O1'A C4'A H4'A 110.1 . . ?
O1'A C4'A C3'A 105.5(5) . . ?
O1'A C4'A C5'A 107.4(5) . . ?
C3'A C4'A H4'A 110.1 . . ?
C3'A C4'A C5'A 113.5(5) . . ?
C5'A C4'A H4'A 110.1 . . ?
O1'C C4'C H4'C 109.1 . . ?
O1'C C4'C C3'C 104.9(6) . . ?
O1'C C4'C C5'C 109.1(5) . . ?
C3'C C4'C H4'C 109.1 . . ?
C5'C C4'C H4'C 109.1 . . ?
C5'C C4'C C3'C 115.3(6) . . ?
C16C C15C H15C 119.8 . . ?
C14C C15C H15C 119.8 . . ?
C14C C15C C16C 120.4(9) . . ?
C11C C16C C15C 118.9(7) . . ?
C11C C16C H16C 120.6 . . ?
C15C C16C H16C 120.6 . . ?
N7D C8D N9D 114.0(7) . . ?
N7D C8D H8D 123.0 . . ?
N9D C8D H8D 123.0 . . ?
O3'C C3'C C4'C 105.9(5) . . ?
O3'C C3'C H3'C 113.5 . . ?
O3'C C3'C C2'C 106.9(6) . . ?
C4'C C3'C H3'C 113.5 . . ?
C4'C C3'C C2'C 102.7(5) . . ?
C2'C C3'C H3'C 113.5 . . ?
O4C C17C C18C 110.4(6) . . ?
O4C C17C H17G 109.6 . . ?
O4C C17C H17H 109.6 . . ?
C18C C17C H17G 109.6 . . ?
C18C C17C H17H 109.6 . . ?
H17G C17C H17H 108.1 . . ?
O1'A C1'A N9A 109.4(5) . . ?
O1'A C1'A H1'A 108.1 . . ?
O1'A C1'A C2'A 106.5(5) . . ?
N9A C1'A H1'A 108.1 . . ?
N9A C1'A C2'A 116.3(5) . . ?
C2'A C1'A H1'A 108.1 . . ?
N6A C10A C11A 115.9(6) . . ?
O10A C10A N6A 122.6(6) . . ?
O10A C10A C11A 121.5(6) . . ?
C12D C11D C10D 116.6(7) . . ?
C16D C11D C12D 118.4(7) . . ?
C16D C11D C10D 125.0(6) . . ?
O5'B C6'B H6'A 109.3 . . ?
O5'B C6'B H6'B 109.3 . . ?
O5'B C6'B C5'B 111.4(6) . . ?
H6'A C6'B H6'B 108.0 . . ?
C5'B C6'B H6'A 109.3 . . ?
C5'B C6'B H6'B 109.3 . . ?
N1D C2D H2D 116.1 . . ?
N3D C2D N1D 127.9(7) . . ?
N3D C2D H2D 116.1 . . ?
H20E C20B H20F 108.0 . . ?
C19B C20B H20E 109.4 . . ?
C19B C20B H20F 109.4 . . ?
C19B C20B C21B 111.3(7) . . ?
C21B C20B H20E 109.4 . . ?
C21B C20B H20F 109.4 . . ?
N3C C4C C5C 125.0(6) . . ?
N3C C4C N9C 129.4(6) . . ?
N9C C4C C5C 105.5(6) . . ?
C23B C18B S2B 108.0(5) . . ?
C23B C18B C19B 111.1(6) . . ?
C23B C18B C17B 112.8(6) . . ?
C19B C18B S2B 108.0(5) . . ?
C17B C18B S2B 103.7(5) . . ?
C17B C18B C19B 112.8(6) . . ?
C11C C12C H12C 119.7 . . ?
C13C C12C C11C 120.7(9) . . ?
C13C C12C H12C 119.7 . . ?
C11B C16B H16B 118.9 . . ?
C11B C16B C15B 122.1(8) . . ?
C15B C16B H16B 118.9 . . ?
C18B C23B H23E 109.6 . . ?
C18B C23B H23F 109.6 . . ?
C18B C23B C22B 110.3(7) . . ?
H23E C23B H23F 108.1 . . ?
C22B C23B H23E 109.6 . . ?
C22B C23B H23F 109.6 . . ?
N7B C8B N9B 113.6(6) . . ?
N7B C8B H8B 123.2 . . ?
N9B C8B H8B 123.2 . . ?
O3'A C3'A C4'A 106.8(5) . . ?
O3'A C3'A H3'A 113.3 . . ?
O3'A C3'A C2'A 107.5(6) . . ?
C4'A C3'A H3'A 113.3 . . ?
C4'A C3'A C2'A 101.8(5) . . ?
C2'A C3'A H3'A 113.3 . . ?
N1A C2A H2A 115.6 . . ?
N3A C2A N1A 128.7(6) . . ?
N3A C2A H2A 115.6 . . ?
N7A C8A N9A 116.0(6) . . ?
N7A C8A H8A 122.0 . . ?
N9A C8A H8A 122.0 . . ?
C11A C16A H16A 119.8 . . ?
C15A C16A H16A 119.8 . . ?
C15A C16A C11A 120.3(8) . . ?
N7A C5A C6A 133.4(6) . . ?
C4A C5A N7A 110.0(5) . . ?
C4A C5A C6A 116.6(6) . . ?
C20B C19B C18B 111.2(6) . . ?
C20B C19B H19E 109.4 . . ?
C20B C19B H19F 109.4 . . ?
C18B C19B H19E 109.4 . . ?
C18B C19B H19F 109.4 . . ?
H19E C19B H19F 108.0 . . ?
H21G C21C H21H 107.9 . . ?
C20C C21C H21G 109.2 . . ?
C20C C21C H21H 109.2 . . ?
C22C C21C H21G 109.2 . . ?
C22C C21C H21H 109.2 . . ?
C22C C21C C20C 112.2(8) . . ?
O2'D C2'D H2'D 109.7 . . ?
O2'D C2'D C3'D 115.6(6) . . ?
O2'D C2'D C1'D 111.6(7) . . ?
C3'D C2'D H2'D 109.7 . . ?
C1'D C2'D H2'D 109.7 . . ?
C1'D C2'D C3'D 100.3(6) . . ?
C20B C21B H21E 109.3 . . ?
C20B C21B H21F 109.3 . . ?
H21E C21B H21F 107.9 . . ?
C22B C21B C20B 111.7(8) . . ?
C22B C21B H21E 109.3 . . ?
C22B C21B H21F 109.3 . . ?
N7C C8C N9C 115.1(7) . . ?
N7C C8C H8C 122.5 . . ?
N9C C8C H8C 122.5 . . ?
C11D C12D H12D 119.8 . . ?
C13D C12D C11D 120.3(8) . . ?
C13D C12D H12D 119.8 . . ?
O5'C C5'C C4'C 111.1(7) . . ?
O5'C C5'C H5'J 109.4 . . ?
O5'C C5'C H5'K 109.4 . . ?
C4'C C5'C H5'J 109.4 . . ?
C4'C C5'C H5'K 109.4 . . ?
H5'J C5'C H5'K 108.0 . . ?
H19C C19A H19D 107.9 . . ?
C18A C19A H19C 109.1 . . ?
C18A C19A H19D 109.1 . . ?
C20A C19A H19C 109.1 . . ?
C20A C19A H19D 109.1 . . ?
C20A C19A C18A 112.4(7) . . ?
O5'A C5'A C4'A 112.2(5) . . ?
O5'A C5'A H5'E 109.2 . . ?
O5'A C5'A H5'F 109.2 . . ?
C4'A C5'A H5'E 109.2 . . ?
C4'A C5'A H5'F 109.2 . . ?
H5'E C5'A H5'F 107.9 . . ?
C16B C11B C10B 118.5(7) . . ?
C16B C11B C12B 117.8(7) . . ?
C12B C11B C10B 123.7(6) . . ?
O1'B C5'B C4'B 105.0(5) . . ?
O1'B C5'B C6'B 109.2(5) . . ?
O1'B C5'B H5'H 109.3 . . ?
C4'B C5'B H5'H 109.3 . . ?
C6'B C5'B C4'B 114.7(6) . . ?
C6'B C5'B H5'H 109.3 . . ?
H21A C21D H21B 108.0 . . ?
C20D C21D H21A 109.4 . . ?
C20D C21D H21B 109.4 . . ?
C22D C21D H21A 109.4 . . ?
C22D C21D H21B 109.4 . . ?
C22D C21D C20D 111.1(8) . . ?
N3B C2B N1B 130.1(7) . . ?
N3B C2B H2B 114.9 . . ?
N1B C2B H2B 114.9 . . ?
C19A C18A S2A 106.7(5) . . ?
C17A C18A S2A 105.3(5) . . ?
C17A C18A C19A 111.9(6) . . ?
C17A C18A C23A 113.6(6) . . ?
C23A C18A S2A 109.5(5) . . ?
C23A C18A C19A 109.5(7) . . ?
O3'D C3'D C2'D 108.0(7) . . ?
O3'D C3'D H3'D 112.9 . . ?
O3'D C3'D C4'D 108.3(6) . . ?
C2'D C3'D H3'D 112.9 . . ?
C4'D C3'D C2'D 101.2(5) . . ?
C4'D C3'D H3'D 112.9 . . ?
O4A C17A C18A 110.1(6) . . ?
O4A C17A H17C 109.6 . . ?
O4A C17A H17D 109.6 . . ?
C18A C17A H17C 109.6 . . ?
C18A C17A H17D 109.6 . . ?
H17C C17A H17D 108.2 . . ?
O10D C10D N6D 123.7(6) . . ?
O10D C10D C11D 122.8(6) . . ?
N6D C10D C11D 113.6(6) . . ?
O1'D C4'D C3'D 105.5(6) . . ?
O1'D C4'D H4'D 108.3 . . ?
O1'D C4'D C5'D 109.5(6) . . ?
C3'D C4'D H4'D 108.3 . . ?
C5'D C4'D C3'D 116.7(7) . . ?
C5'D C4'D H4'D 108.3 . . ?
C11D C16D H16D 119.3 . . ?
C15D C16D C11D 121.5(7) . . ?
C15D C16D H16D 119.3 . . ?
C21C C20C H20G 109.4 . . ?
C21C C20C H20H 109.4 . . ?
C21C C20C C19C 111.0(7) . . ?
H20G C20C H20H 108.0 . . ?
C19C C20C H20G 109.4 . . ?
C19C C20C H20H 109.4 . . ?
C13D C14D H14D 119.3 . . ?
C13D C14D C15D 121.5(7) . . ?
C15D C14D H14D 119.3 . . ?
C11B C12B H12B 120.1 . . ?
C13B C12B C11B 119.8(7) . . ?
C13B C12B H12B 120.1 . . ?
C16A C11A C10A 117.4(7) . . ?
C12A C11A C10A 124.4(6) . . ?
C12A C11A C16A 118.2(7) . . ?
C13A C14A H14A 120.4 . . ?
C13A C14A C15A 119.2(7) . . ?
C15A C14A H14A 120.4 . . ?
C15C C14C H14C 119.6 . . ?
C15C C14C C13C 120.8(8) . . ?
C13C C14C H14C 119.6 . . ?
C14A C13A H13A 119.3 . . ?
C14A C13A C12A 121.4(8) . . ?
C12A C13A H13A 119.3 . . ?
O1'C C1'C N9C 109.7(6) . . ?
O1'C C1'C H1'C 109.0 . . ?
O1'C C1'C C2'C 106.9(6) . . ?
N9C C1'C H1'C 109.0 . . ?
N9C C1'C C2'C 113.2(5) . . ?
C2'C C1'C H1'C 109.0 . . ?
C18C C19C H19G 109.1 . . ?
C18C C19C H19H 109.1 . . ?
C20C C19C C18C 112.3(6) . . ?
C20C C19C H19G 109.1 . . ?
C20C C19C H19H 109.1 . . ?
H19G C19C H19H 107.9 . . ?
O2'A C2'A C1'A 112.9(6) . . ?
O2'A C2'A C3'A 114.6(5) . . ?
O2'A C2'A H2'A 109.3 . . ?
C1'A C2'A C3'A 101.1(5) . . ?
C1'A C2'A H2'A 109.3 . . ?
C3'A C2'A H2'A 109.3 . . ?
O4D C17D H17A 109.7 . . ?
O4D C17D H17B 109.7 . . ?
O4D C17D C18D 109.7(6) . . ?
H17A C17D H17B 108.2 . . ?
C18D C17D H17A 109.7 . . ?
C18D C17D H17B 109.7 . . ?
C11A C12A C13A 120.0(8) . . ?
C11A C12A H12A 120.0 . . ?
C13A C12A H12A 120.0 . . ?
C23B C22B H22E 109.3 . . ?
C23B C22B H22F 109.3 . . ?
C21B C22B C23B 111.7(7) . . ?
C21B C22B H22E 109.3 . . ?
C21B C22B H22F 109.3 . . ?
H22E C22B H22F 107.9 . . ?
O1'D C1'D N9D 110.1(6) . . ?
O1'D C1'D C2'D 105.3(6) . . ?
O1'D C1'D H1'D 108.9 . . ?
N9D C1'D C2'D 114.6(6) . . ?
N9D C1'D H1'D 108.9 . . ?
C2'D C1'D H1'D 108.9 . . ?
C17D C18D S2D 104.8(5) . . ?
C17D C18D C23D 111.6(7) . . ?
C19D C18D S2D 107.9(5) . . ?
C19D C18D C17D 113.4(8) . . ?
C19D C18D C23D 110.4(7) . . ?
C23D C18D S2D 108.3(6) . . ?
C12D C13D H13D 119.9 . . ?
C14D C13D C12D 120.2(8) . . ?
C14D C13D H13D 119.9 . . ?
C18A C23A H23C 108.8 . . ?
C18A C23A H23D 108.8 . . ?
C18A C23A C22A 113.8(7) . . ?
H23C C23A H23D 107.7 . . ?
C22A C23A H23C 108.8 . . ?
C22A C23A H23D 108.8 . . ?
C14B C13B C12B 121.8(8) . . ?
C14B C13B H13B 119.1 . . ?
C12B C13B H13B 119.1 . . ?
C21D C20D H20A 109.7 . . ?
C21D C20D H20B 109.7 . . ?
C21D C20D C19D 110.0(8) . . ?
H20A C20D H20B 108.2 . . ?
C19D C20D H20A 109.7 . . ?
C19D C20D H20B 109.7 . . ?
O5'D C5'D C4'D 111.4(8) . . ?
O5'D C5'D H5'A 109.3 . . ?
O5'D C5'D H5'B 109.3 . . ?
C4'D C5'D H5'A 109.3 . . ?
C4'D C5'D H5'B 109.3 . . ?
H5'A C5'D H5'B 108.0 . . ?
C12C C13C C14C 119.2(8) . . ?
C12C C13C H13C 120.4 . . ?
C14C C13C H13C 120.4 . . ?
O2'C C2'C C3'C 115.2(6) . . ?
O2'C C2'C C1'C 112.5(7) . . ?
O2'C C2'C H2'C 109.8 . . ?
C3'C C2'C H2'C 109.8 . . ?
C1'C C2'C C3'C 99.5(5) . . ?
C1'C C2'C H2'C 109.8 . . ?
Si1D C24X H24A 109.5 . . ?
Si1D C24X H24B 109.5 . . ?
Si1D C24X H24C 109.5 . . ?
H24D C24X H24E 109.5 . . ?
H24D C24X H24F 109.5 . . ?
H24E C24X H24F 109.5 . . ?
H24A C24X H24B 109.5 . . ?
H24A C24X H24C 109.5 . . ?
H24B C24X H24C 109.5 . . ?
Si1X C24X H24D 109.5 . . ?
Si1X C24X H24E 109.5 . . ?
Si1X C24X H24F 109.5 . . ?
C14B C15B C16B 119.4(8) . . ?
C14B C15B H15B 120.3 . . ?
C16B C15B H15B 120.3 . . ?
C21D C22D H22A 109.5 . . ?
C21D C22D H22B 109.5 . . ?
C21D C22D C23D 110.8(7) . . ?
H22A C22D H22B 108.1 . . ?
C23D C22D H22A 109.5 . . ?
C23D C22D H22B 109.5 . . ?
C18D C19D C20D 113.3(7) . . ?
C18D C19D H19A 108.9 . . ?
C18D C19D H19B 108.9 . . ?
C20D C19D H19A 108.9 . . ?
C20D C19D H19B 108.9 . . ?
H19A C19D H19B 107.7 . . ?
C16D C15D C14D 118.1(8) . . ?
C16D C15D H15D 120.9 . . ?
C14D C15D H15D 120.9 . . ?
Si1C C24C H24P 109.5 . . ?
Si1C C24C H24Q 109.5 . . ?
Si1C C24C H24R 109.5 . . ?
H24P C24C H24Q 109.5 . . ?
H24P C24C H24R 109.5 . . ?
H24Q C24C H24R 109.5 . . ?
C23C C22C H22G 109.3 . . ?
C23C C22C H22H 109.3 . . ?
C21C C22C C23C 111.8(7) . . ?
C21C C22C H22G 109.3 . . ?
C21C C22C H22H 109.3 . . ?
H22G C22C H22H 107.9 . . ?
C27B C26B Si1B 109.0(6) . . ?
C27B C26B C28Y 123.6(15) . . ?
C27B C26B C29Y 83(3) . . ?
C29B C26B Si1B 108.5(7) . . ?
C29B C26B C27B 111.6(10) . . ?
C29B C26B C28B 112.8(12) . . ?
C28B C26B Si1B 107.3(9) . . ?
C28B C26B C27B 107.5(9) . . ?
C28Y C26B Si1B 122.3(15) . . ?
C28Y C26B C29Y 104(3) . . ?
C29Y C26B Si1B 105(2) . . ?
C18D C23D H23A 109.3 . . ?
C18D C23D H23B 109.3 . . ?
C22D C23D C18D 111.8(7) . . ?
C22D C23D H23A 109.3 . . ?
C22D C23D H23B 109.3 . . ?
H23A C23D H23B 107.9 . . ?
O4B C17B C18B 109.8(6) . . ?
O4B C17B H17E 109.7 . . ?
O4B C17B H17F 109.7 . . ?
C18B C17B H17E 109.7 . . ?
C18B C17B H17F 109.7 . . ?
H17E C17B H17F 108.2 . . ?
C16A C15A H15A 119.6 . . ?
C14A C15A C16A 120.8(8) . . ?
C14A C15A H15A 119.6 . . ?
Si1B C24B H24M 109.5 . . ?
Si1B C24B H24N 109.5 . . ?
Si1B C24B H24O 109.5 . . ?
H24M C24B H24N 109.5 . . ?
H24M C24B H24O 109.5 . . ?
H24N C24B H24O 109.5 . . ?
Si1B C25B H25M 109.5 . . ?
Si1B C25B H25N 109.5 . . ?
Si1B C25B H25O 109.5 . . ?
H25M C25B H25N 109.5 . . ?
H25M C25B H25O 109.5 . . ?
H25N C25B H25O 109.5 . . ?
C19A C20A H20C 109.4 . . ?
C19A C20A H20D 109.4 . . ?
H20C C20A H20D 108.0 . . ?
C21A C20A C19A 111.0(7) . . ?
C21A C20A H20C 109.4 . . ?
C21A C20A H20D 109.4 . . ?
H28S C28C H28T 109.5 . . ?
H28S C28C H28U 109.5 . . ?
H28T C28C H28U 109.5 . . ?
C26C C28C H28S 109.5 . . ?
C26C C28C H28T 109.5 . . ?
C26C C28C H28U 109.5 . . ?
H29S C29C H29T 109.5 . . ?
H29S C29C H29U 109.5 . . ?
H29T C29C H29U 109.5 . . ?
C26C C29C H29S 109.5 . . ?
C26C C29C H29T 109.5 . . ?
C26C C29C H29U 109.5 . . ?
C23A C22A H22C 109.4 . . ?
C23A C22A H22D 109.4 . . ?
H22C C22A H22D 108.0 . . ?
C21A C22A C23A 111.2(7) . . ?
C21A C22A H22C 109.4 . . ?
C21A C22A H22D 109.4 . . ?
C20A C21A H21C 109.3 . . ?
C20A C21A H21D 109.3 . . ?
C22A C21A C20A 111.7(8) . . ?
C22A C21A H21C 109.3 . . ?
C22A C21A H21D 109.3 . . ?
H21C C21A H21D 107.9 . . ?
C26B C27B H27M 109.5 . . ?
C26B C27B H27N 109.5 . . ?
C26B C27B H27O 109.5 . . ?
H27M C27B H27N 109.5 . . ?
H27M C27B H27O 109.5 . . ?
H27N C27B H27O 109.5 . . ?
C26B C29B H29M 109.5 . . ?
C26B C29B H29N 109.5 . . ?
C26B C29B H29O 109.5 . . ?
H29M C29B H29N 109.5 . . ?
H29M C29B H29O 109.5 . . ?
H29N C29B H29O 109.5 . . ?
C28C C26C Si1C 108.5(10) . . ?
C29C C26C Si1C 104.3(12) . . ?
C29C C26C C28C 115.7(12) . . ?
C27C C26C Si1C 107.2(10) . . ?
C27C C26C C28C 109.2(14) . . ?
C27C C26C C29C 111.4(15) . . ?
Si1C C25C H25P 109.5 . . ?
Si1C C25C H25Q 109.5 . . ?
Si1C C25C H25R 109.5 . . ?
H25P C25C H25Q 109.5 . . ?
H25P C25C H25R 109.5 . . ?
H25Q C25C H25R 109.5 . . ?
O2'A Si1A C25A 108.9(4) . . ?
O2'A Si1A C24A 112.4(6) . . ?
O2'A Si1A C26A 102.8(5) . . ?
C25A Si1A C26A 116.3(7) . . ?
C24A Si1A C25A 103.8(7) . . ?
C24A Si1A C26A 112.8(9) . . ?
C29D C26D Si1D 111.9(17) . . ?
C29D C26D C27D 112(2) . . ?
C29D C26D C28D 111(2) . . ?
C27D C26D Si1D 107.0(15) . . ?
C28D C26D Si1D 107.9(16) . . ?
C28D C26D C27D 107(2) . . ?
Si1A C25A H25G 109.5 . . ?
Si1A C25A H25H 109.5 . . ?
Si1A C25A H25I 109.5 . . ?
H25G C25A H25H 109.5 . . ?
H25G C25A H25I 109.5 . . ?
H25H C25A H25I 109.5 . . ?
H25J C25A H25K 109.5 . . ?
H25J C25A H25L 109.5 . . ?
H25K C25A H25L 109.5 . . ?
Si1Z C25A H25J 109.5 . . ?
Si1Z C25A H25K 109.5 . . ?
Si1Z C25A H25L 109.5 . . ?
Si1A C24A H24G 109.5 . . ?
Si1A C24A H24H 109.5 . . ?
Si1A C24A H24I 109.5 . . ?
H24G C24A H24H 109.5 . . ?
H24G C24A H24I 109.5 . . ?
H24H C24A H24I 109.5 . . ?
C26B C28B H28M 109.5 . . ?
C26B C28B H28N 109.5 . . ?
C26B C28B H28O 109.5 . . ?
H28M C28B H28N 109.5 . . ?
H28M C28B H28O 109.5 . . ?
H28N C28B H28O 109.5 . . ?
Si1D C25D H25A 109.5 . . ?
Si1D C25D H25B 109.5 . . ?
Si1D C25D H25C 109.5 . . ?
H25A C25D H25B 109.5 . . ?
H25A C25D H25C 109.5 . . ?
H25B C25D H25C 109.5 . . ?
C26C C27C H27P 109.5 . . ?
C26C C27C H27Q 109.5 . . ?
C26C C27C H27R 109.5 . . ?
H27P C27C H27Q 109.5 . . ?
H27P C27C H27R 109.5 . . ?
H27Q C27C H27R 109.5 . . ?
C29A C26A Si1A 104.8(8) . . ?
C29A C26A C27A 108.0(13) . . ?
C27A C26A Si1A 102.3(10) . . ?
C28A C26A Si1A 107.3(13) . . ?
C28A C26A C29A 116.2(14) . . ?
C28A C26A C27A 116.8(12) . . ?
H25D C25X H25E 109.5 . . ?
H25D C25X H25F 109.5 . . ?
H25E C25X H25F 109.5 . . ?
Si1X C25X H25D 109.5 . . ?
Si1X C25X H25E 109.5 . . ?
Si1X C25X H25F 109.5 . . ?
C26D C29D H29A 109.5 . . ?
C26D C29D H29B 109.5 . . ?
C26D C29D H29C 109.5 . . ?
H29A C29D H29B 109.5 . . ?
H29A C29D H29C 109.5 . . ?
H29B C29D H29C 109.5 . . ?
C26D C27D H27A 109.5 . . ?
C26D C27D H27B 109.5 . . ?
C26D C27D H27C 109.5 . . ?
H27A C27D H27B 109.5 . . ?
H27A C27D H27C 109.5 . . ?
H27B C27D H27C 109.5 . . ?
C26A C29A H29G 109.5 . . ?
C26A C29A H29H 109.5 . . ?
C26A C29A H29I 109.5 . . ?
H29G C29A H29H 109.5 . . ?
H29G C29A H29I 109.5 . . ?
H29H C29A H29I 109.5 . . ?
H29J C29A H29K 109.5 . . ?
H29J C29A H29L 109.5 . . ?
H29K C29A H29L 109.5 . . ?
C26Z C29A H29J 109.5 . . ?
C26Z C29A H29K 109.5 . . ?
C26Z C29A H29L 109.5 . . ?
C26A C27A H27G 109.5 . . ?
C26A C27A H27H 109.5 . . ?
C26A C27A H27I 109.5 . . ?
H27G C27A H27H 109.5 . . ?
H27G C27A H27I 109.5 . . ?
H27H C27A H27I 109.5 . . ?
H27J C27A H27K 109.5 . . ?
H27J C27A H27L 109.5 . . ?
H27K C27A H27L 109.5 . . ?
C26Z C27A H27J 109.5 . . ?
C26Z C27A H27K 109.5 . . ?
C26Z C27A H27L 109.5 . . ?
H24J C24Z H24K 109.5 . . ?
H24J C24Z H24L 109.5 . . ?
H24K C24Z H24L 109.5 . . ?
Si1Z C24Z H24J 109.5 . . ?
Si1Z C24Z H24K 109.5 . . ?
Si1Z C24Z H24L 109.5 . . ?
O2'A Si1Z C25A 113.5(4) . . ?
O2'A Si1Z C24Z 111.6(6) . . ?
O2'A Si1Z C26Z 99.3(6) . . ?
C25A Si1Z C26Z 107.2(7) . . ?
C24Z Si1Z C25A 111.4(8) . . ?
C24Z Si1Z C26Z 113.2(7) . . ?
O2'D Si1X C24X 107.6(4) . . ?
O2'D Si1X C25X 114.0(8) . . ?
O2'D Si1X C26X 96.9(7) . . ?
C24X Si1X C25X 111.7(10) . . ?
C24X Si1X C26X 112.0(7) . . ?
C26X Si1X C25X 113.7(9) . . ?
C26A C28A H28G 109.5 . . ?
C26A C28A H28H 109.5 . . ?
C26A C28A H28I 109.5 . . ?
H28G C28A H28H 109.5 . . ?
H28G C28A H28I 109.5 . . ?
H28H C28A H28I 109.5 . . ?
C29A C26Z Si1Z 107.6(9) . . ?
C27A C26Z C29A 99.4(11) . . ?
C27A C26Z Si1Z 108.7(11) . . ?
C28Z C26Z C29A 113.8(14) . . ?
C28Z C26Z C27A 114.0(14) . . ?
C28Z C26Z Si1Z 112.3(15) . . ?
C28X C26X Si1X 95.5(12) . . ?
C27X C26X Si1X 108.7(16) . . ?
C27X C26X C28X 115.0(15) . . ?
C29X C26X Si1X 112.1(12) . . ?
C29X C26X C28X 119.9(18) . . ?
C29X C26X C27X 105.2(19) . . ?
C26D C28D H28A 109.5 . . ?
C26D C28D H28B 109.5 . . ?
C26D C28D H28C 109.5 . . ?
H28A C28D H28B 109.5 . . ?
H28A C28D H28C 109.5 . . ?
H28B C28D H28C 109.5 . . ?
C26X C28X H28D 109.5 . . ?
C26X C28X H28E 109.5 . . ?
C26X C28X H28F 109.5 . . ?
H28D C28X H28E 109.5 . . ?
H28D C28X H28F 109.5 . . ?
H28E C28X H28F 109.5 . . ?
C26B C28Y H28P 109.5 . . ?
C26B C28Y H28Q 109.5 . . ?
C26B C28Y H28R 109.5 . . ?
H28P C28Y H28Q 109.5 . . ?
H28P C28Y H28R 109.5 . . ?
H28Q C28Y H28R 109.5 . . ?
C26B C29Y H29P 109.5 . . ?
C26B C29Y H29Q 109.5 . . ?
C26B C29Y H29R 109.5 . . ?
H29P C29Y H29Q 109.5 . . ?
H29P C29Y H29R 109.5 . . ?
H29Q C29Y H29R 109.5 . . ?
C26X C27X H27D 109.5 . . ?
C26X C27X H27E 109.5 . . ?
C26X C27X H27F 109.5 . . ?
H27D C27X H27E 109.5 . . ?
H27D C27X H27F 109.5 . . ?
H27E C27X H27F 109.5 . . ?
N1C C2C H2C 115.8 . . ?
N3C C2C N1C 128.5(7) . . ?
N3C C2C H2C 115.8 . . ?
C26X C29X H29D 109.5 . . ?
C26X C29X H29E 109.5 . . ?
C26X C29X H29F 109.5 . . ?
H29D C29X H29E 109.5 . . ?
H29D C29X H29F 109.5 . . ?
H29E C29X H29F 109.5 . . ?
C26Z C28Z H28J 109.5 . . ?
C26Z C28Z H28K 109.5 . . ?
C26Z C28Z H28L 109.5 . . ?
H28J C28Z H28K 109.5 . . ?
H28J C28Z H28L 109.5 . . ?
H28K C28Z H28L 109.5 . . ?

loop_
_geom_bond_atom_site_label_1
_geom_bond_atom_site_label_2
_geom_bond_distance
_geom_bond_site_symmetry_2
_geom_bond_publ_flag
P1D S1D 1.912(3) . ?
P1D S2D 2.072(3) . ?
P1D O3'D 1.576(5) . ?
P1D O4D 1.606(6) . ?
P1A S2A 2.078(3) . ?
P1A S1A 1.907(3) . ?
P1A O3'A 1.586(4) . ?
P1A O4A 1.590(5) . ?
P1C S2C 2.078(3) . ?
P1C S1C 1.910(3) . ?
P1C O3'C 1.603(5) . ?
P1C O4C 1.592(6) . ?
S2C C18C 1.870(6) . ?
S2A C18A 1.854(7) . ?
S2B P1B 2.080(3) . ?
S2B C18B 1.863(7) . ?
P1B S1B 1.915(3) . ?
P1B O3'B 1.577(5) . ?
P1B O4B 1.596(5) . ?
S2D C18D 1.859(7) . ?
Si1B O2'B 1.663(5) . ?
Si1B C26B 1.896(9) . ?
Si1B C24B 1.863(12) . ?
Si1B C25B 1.855(10) . ?
Si1C O2'C 1.680(6) . ?
Si1C C24C 1.921(11) . ?
Si1C C26C 1.886(13) . ?
Si1C C25C 1.889(12) . ?
Si1D O2'D 1.690(7) . ?
Si1D C24X 1.927(14) . ?
Si1D C26D 1.90(2) . ?
Si1D C25D 1.95(3) . ?
O1'B C2'B 1.423(7) . ?
O1'B C5'B 1.450(8) . ?
O10C C10C 1.218(9) . ?
O1'C C4'C 1.460(8) . ?
O1'C C1'C 1.398(9) . ?
O1'A C4'A 1.450(7) . ?
O1'A C1'A 1.413(8) . ?
O5'C H5'I 0.8400 . ?
O5'C C5'C 1.410(10) . ?
O2'B C3'B 1.414(8) . ?
N6C H6C 0.8800 . ?
N6C C10C 1.391(9) . ?
N6C C6C 1.385(8) . ?
O3'A C3'A 1.457(8) . ?
O10B C10B 1.213(9) . ?
O3'B C4'B 1.452(8) . ?
O5'A H5'C 0.8400 . ?
O5'A C5'A 1.400(8) . ?
N6A H6A 0.8800 . ?
N6A C6A 1.383(8) . ?
N6A C10A 1.377(8) . ?
O3'C C3'C 1.445(9) . ?
O1W H1WA 0.8708 . ?
O1W H1WB 0.8704 . ?
N7B C5B 1.389(9) . ?
N7B C8B 1.320(8) . ?
O2'A C2'A 1.388(9) . ?
O2'A Si1A 1.751(6) . ?
O2'A Si1Z 1.679(6) . ?
O4B C17B 1.412(10) . ?
N9B C2'B 1.462(7) . ?
N9B C4B 1.380(8) . ?
N9B C8B 1.374(9) . ?
O4C C17C 1.421(10) . ?
N7A C8A 1.304(9) . ?
N7A C5A 1.402(9) . ?
O4A C17A 1.432(10) . ?
O3'D C3'D 1.421(9) . ?
N6B H6B 0.8800 . ?
N6B C6B 1.365(8) . ?
N6B C10B 1.396(8) . ?
O1'D C4'D 1.452(8) . ?
O1'D C1'D 1.414(10) . ?
O4D C17D 1.424(11) . ?
N1D C6D 1.332(9) . ?
N1D C2D 1.356(8) . ?
O10D C10D 1.192(10) . ?
N1C C6C 1.341(9) . ?
N1C C2C 1.348(8) . ?
C5B C6B 1.403(9) . ?
C5B C4B 1.388(8) . ?
O2'D C2'D 1.405(11) . ?
O2'D Si1X 1.752(7) . ?
N7C C5C 1.404(10) . ?
N7C C8C 1.311(8) . ?
O10A C10A 1.225(10) . ?
N3C C4C 1.346(10) . ?
N3C C2C 1.347(8) . ?
N9A C4A 1.408(8) . ?
N9A C1'A 1.436(7) . ?
N9A C8A 1.356(9) . ?
C4A N3A 1.330(9) . ?
C4A C5A 1.398(8) . ?
O2W H2WA 0.8704 . ?
O2W H2WB 0.8698 . ?
N7D C5D 1.373(10) . ?
N7D C8D 1.332(9) . ?
N1A C6A 1.318(9) . ?
N1A C2A 1.363(8) . ?
O5'D H5'D 0.8400 . ?
O5'D C5'D 1.403(10) . ?
O5'B H5'G 0.8400 . ?
O5'B C6'B 1.399(9) . ?
N9D C4D 1.380(9) . ?
N9D C8D 1.370(11) . ?
N9D C1'D 1.451(8) . ?
N3B C4B 1.341(9) . ?
N3B C2B 1.324(8) . ?
C2'B H2'B 1.0000 . ?
C2'B C3'B 1.531(8) . ?
O2'C C2'C 1.393(10) . ?
N1B C6B 1.345(9) . ?
N1B C2B 1.339(8) . ?
C4D N3D 1.342(10) . ?
C4D C5D 1.418(9) . ?
C3'B H3'B 1.0000 . ?
C3'B C4'B 1.518(9) . ?
N3D C2D 1.324(9) . ?
N6D H6D 0.8800 . ?
N6D C6D 1.388(8) . ?
N6D C10D 1.405(8) . ?
O3W H3WA 0.7930 . ?
O3W H3WB 0.8479 . ?
N3A C2A 1.333(8) . ?
C10C C11C 1.494(9) . ?
C5C C6C 1.393(9) . ?
C5C C4C 1.386(9) . ?
C11C C16C 1.393(11) . ?
C11C C12C 1.381(10) . ?
C6D C5D 1.413(9) . ?
C23C H23G 0.9900 . ?
C23C H23H 0.9900 . ?
C23C C18C 1.525(11) . ?
C23C C22C 1.540(11) . ?
O4W H4WA 0.8719 . ?
O4W H4WB 0.8707 . ?
N9C C4C 1.370(9) . ?
N9C C8C 1.345(10) . ?
N9C C1'C 1.480(8) . ?
C6A C5A 1.406(9) . ?
C18C C17C 1.520(11) . ?
C18C C19C 1.533(9) . ?
C4'B H4'B 1.0000 . ?
C4'B C5'B 1.525(10) . ?
C14B H14B 0.9500 . ?
C14B C13B 1.370(11) . ?
C14B C15B 1.342(13) . ?
C10B C11B 1.504(9) . ?
C4'A H4'A 1.0000 . ?
C4'A C3'A 1.508(9) . ?
C4'A C5'A 1.545(10) . ?
C4'C H4'C 1.0000 . ?
C4'C C3'C 1.522(10) . ?
C4'C C5'C 1.516(12) . ?
C15C H15C 0.9500 . ?
C15C C16C 1.408(10) . ?
C15C C14C 1.351(13) . ?
C16C H16C 0.9500 . ?
C8D H8D 0.9500 . ?
C3'C H3'C 1.0000 . ?
C3'C C2'C 1.540(10) . ?
C17C H17G 0.9900 . ?
C17C H17H 0.9900 . ?
C1'A H1'A 1.0000 . ?
C1'A C2'A 1.516(9) . ?
C10A C11A 1.504(9) . ?
C11D C12D 1.405(10) . ?
C11D C10D 1.493(9) . ?
C11D C16D 1.389(11) . ?
C6'B H6'A 0.9900 . ?
C6'B H6'B 0.9900 . ?
C6'B C5'B 1.524(10) . ?
C2D H2D 0.9500 . ?
C20B H20E 0.9900 . ?
C20B H20F 0.9900 . ?
C20B C19B 1.521(11) . ?
C20B C21B 1.539(15) . ?
C18B C23B 1.529(11) . ?
C18B C19B 1.538(10) . ?
C18B C17B 1.535(11) . ?
C12C H12C 0.9500 . ?
C12C C13C 1.377(12) . ?
C16B H16B 0.9500 . ?
C16B C11B 1.350(11) . ?
C16B C15B 1.413(11) . ?
C23B H23E 0.9900 . ?
C23B H23F 0.9900 . ?
C23B C22B 1.562(11) . ?
C8B H8B 0.9500 . ?
C3'A H3'A 1.0000 . ?
C3'A C2'A 1.539(9) . ?
C2A H2A 0.9500 . ?
C8A H8A 0.9500 . ?
C16A H16A 0.9500 . ?
C16A C11A 1.408(10) . ?
C16A C15A 1.376(11) . ?
C19B H19E 0.9900 . ?
C19B H19F 0.9900 . ?
C21C H21G 0.9900 . ?
C21C H21H 0.9900 . ?
C21C C20C 1.504(14) . ?
C21C C22C 1.499(12) . ?
C2'D H2'D 1.0000 . ?
C2'D C3'D 1.530(10) . ?
C2'D C1'D 1.521(10) . ?
C21B H21E 0.9900 . ?
C21B H21F 0.9900 . ?
C21B C22B 1.486(13) . ?
C8C H8C 0.9500 . ?
C12D H12D 0.9500 . ?
C12D C13D 1.384(12) . ?
C5'C H5'J 0.9900 . ?
C5'C H5'K 0.9900 . ?
C19A H19C 0.9900 . ?
C19A H19D 0.9900 . ?
C19A C18A 1.535(11) . ?
C19A C20A 1.521(10) . ?
C5'A H5'E 0.9900 . ?
C5'A H5'F 0.9900 . ?
C11B C12B 1.389(12) . ?
C5'B H5'H 1.0000 . ?
C21D H21A 0.9900 . ?
C21D H21B 0.9900 . ?
C21D C20D 1.533(14) . ?
C21D C22D 1.511(12) . ?
C2B H2B 0.9500 . ?
C18A C17A 1.513(11) . ?
C18A C23A 1.522(10) . ?
C3'D H3'D 1.0000 . ?
C3'D C4'D 1.519(11) . ?
C17A H17C 0.9900 . ?
C17A H17D 0.9900 . ?
C4'D H4'D 1.0000 . ?
C4'D C5'D 1.516(12) . ?
C16D H16D 0.9500 . ?
C16D C15D 1.387(11) . ?
C20C H20G 0.9900 . ?
C20C H20H 0.9900 . ?
C20C C19C 1.525(10) . ?
C14D H14D 0.9500 . ?
C14D C13D 1.352(14) . ?
C14D C15D 1.403(12) . ?
C12B H12B 0.9500 . ?
C12B C13B 1.377(11) . ?
C11A C12A 1.361(12) . ?
C14A H14A 0.9500 . ?
C14A C13A 1.349(12) . ?
C14A C15A 1.366(13) . ?
C14C H14C 0.9500 . ?
C14C C13C 1.400(15) . ?
C13A H13A 0.9500 . ?
C13A C12A 1.403(10) . ?
C1'C H1'C 1.0000 . ?
C1'C C2'C 1.520(9) . ?
C19C H19G 0.9900 . ?
C19C H19H 0.9900 . ?
C2'A H2'A 1.0000 . ?
C17D H17A 0.9900 . ?
C17D H17B 0.9900 . ?
C17D C18D 1.531(12) . ?
C12A H12A 0.9500 . ?
C22B H22E 0.9900 . ?
C22B H22F 0.9900 . ?
C1'D H1'D 1.0000 . ?
C18D C19D 1.511(11) . ?
C18D C23D 1.533(12) . ?
C13D H13D 0.9500 . ?
C23A H23C 0.9900 . ?
C23A H23D 0.9900 . ?
C23A C22A 1.525(12) . ?
C13B H13B 0.9500 . ?
C20D H20A 0.9900 . ?
C20D H20B 0.9900 . ?
C20D C19D 1.536(13) . ?
C5'D H5'A 0.9900 . ?
C5'D H5'B 0.9900 . ?
C13C H13C 0.9500 . ?
C2'C H2'C 1.0000 . ?
C24X H24D 0.9800 . ?
C24X H24E 0.9800 . ?
C24X H24F 0.9800 . ?
C24X H24A 0.9800 . ?
C24X H24B 0.9800 . ?
C24X H24C 0.9800 . ?
C24X Si1X 1.847(12) . ?
C15B H15B 0.9500 . ?
C22D H22A 0.9900 . ?
C22D H22B 0.9900 . ?
C22D C23D 1.531(12) . ?
C19D H19A 0.9900 . ?
C19D H19B 0.9900 . ?
C15D H15D 0.9500 . ?
C24C H24P 0.9800 . ?
C24C H24Q 0.9800 . ?
C24C H24R 0.9800 . ?
C22C H22G 0.9900 . ?
C22C H22H 0.9900 . ?
C26B C27B 1.535(10) . ?
C26B C29B 1.475(17) . ?
C26B C28B 1.522(19) . ?
C26B C28Y 1.59(4) . ?
C26B C29Y 1.67(7) . ?
C23D H23A 0.9900 . ?
C23D H23B 0.9900 . ?
C17B H17E 0.9900 . ?
C17B H17F 0.9900 . ?
C15A H15A 0.9500 . ?
C24B H24M 0.9800 . ?
C24B H24N 0.9800 . ?
C24B H24O 0.9800 . ?
C25B H25M 0.9800 . ?
C25B H25N 0.9800 . ?
C25B H25O 0.9800 . ?
C20A H20C 0.9900 . ?
C20A H20D 0.9900 . ?
C20A C21A 1.520(13) . ?
C28C H28S 0.9800 . ?
C28C H28T 0.9800 . ?
C28C H28U 0.9800 . ?
C28C C26C 1.58(2) . ?
C29C H29S 0.9800 . ?
C29C H29T 0.9800 . ?
C29C H29U 0.9800 . ?
C29C C26C 1.57(3) . ?
C22A H22C 0.9900 . ?
C22A H22D 0.9900 . ?
C22A C21A 1.519(14) . ?
C21A H21C 0.9900 . ?
C21A H21D 0.9900 . ?
C27B H27M 0.9800 . ?
C27B H27N 0.9800 . ?
C27B H27O 0.9800 . ?
C29B H29M 0.9800 . ?
C29B H29N 0.9800 . ?
C29B H29O 0.9800 . ?
C26C C27C 1.552(17) . ?
C25C H25P 0.9800 . ?
C25C H25Q 0.9800 . ?
C25C H25R 0.9800 . ?
Si1A C25A 1.861(11) . ?
Si1A C24A 1.817(15) . ?
Si1A C26A 1.892(16) . ?
C26D C29D 1.46(4) . ?
C26D C27D 1.57(3) . ?
C26D C28D 1.56(3) . ?
C25A H25G 0.9800 . ?
C25A H25H 0.9800 . ?
C25A H25I 0.9800 . ?
C25A H25J 0.9800 . ?
C25A H25K 0.9800 . ?
C25A H25L 0.9800 . ?
C25A Si1Z 1.834(11) . ?
C24A H24G 0.9800 . ?
C24A H24H 0.9800 . ?
C24A H24I 0.9800 . ?
C28B H28M 0.9800 . ?
C28B H28N 0.9800 . ?
C28B H28O 0.9800 . ?
C25D H25A 0.9800 . ?
C25D H25B 0.9800 . ?
C25D H25C 0.9800 . ?
C27C H27P 0.9800 . ?
C27C H27Q 0.9800 . ?
C27C H27R 0.9800 . ?
C26A C29A 1.54(2) . ?
C26A C27A 1.568(17) . ?
C26A C28A 1.52(2) . ?
C25X H25D 0.9800 . ?
C25X H25E 0.9800 . ?
C25X H25F 0.9800 . ?
C25X Si1X 1.94(2) . ?
C29D H29A 0.9800 . ?
C29D H29B 0.9800 . ?
C29D H29C 0.9800 . ?
C27D H27A 0.9800 . ?
C27D H27B 0.9800 . ?
C27D H27C 0.9800 . ?
C29A H29G 0.9800 . ?
C29A H29H 0.9800 . ?
C29A H29I 0.9800 . ?
C29A H29J 0.9800 . ?
C29A H29K 0.9800 . ?
C29A H29L 0.9800 . ?
C29A C26Z 1.66(2) . ?
C27A H27G 0.9800 . ?
C27A H27H 0.9800 . ?
C27A H27I 0.9800 . ?
C27A H27J 0.9800 . ?
C27A H27K 0.9800 . ?
C27A H27L 0.9800 . ?
C27A C26Z 1.636(17) . ?
C24Z H24J 0.9800 . ?
C24Z H24K 0.9800 . ?
C24Z H24L 0.9800 . ?
C24Z Si1Z 1.828(14) . ?
Si1Z C26Z 1.87(2) . ?
Si1X C26X 1.85(2) . ?
C28A H28G 0.9800 . ?
C28A H28H 0.9800 . ?
C28A H28I 0.9800 . ?
C26Z C28Z 1.52(2) . ?
C26X C28X 1.79(3) . ?
C26X C27X 1.59(3) . ?
C26X C29X 1.55(3) . ?
C28D H28A 0.9800 . ?
C28D H28B 0.9800 . ?
C28D H28C 0.9800 . ?
C28X H28D 0.9800 . ?
C28X H28E 0.9800 . ?
C28X H28F 0.9800 . ?
C28Y H28P 0.9800 . ?
C28Y H28Q 0.9800 . ?
C28Y H28R 0.9800 . ?
C29Y H29P 0.9800 . ?
C29Y H29Q 0.9800 . ?
C29Y H29R 0.9800 . ?
C27X H27D 0.9800 . ?
C27X H27E 0.9800 . ?
C27X H27F 0.9800 . ?
C2C H2C 0.9500 . ?
C29X H29D 0.9800 . ?
C29X H29E 0.9800 . ?
C29X H29F 0.9800 . ?
C28Z H28J 0.9800 . ?
C28Z H28K 0.9800 . ?
C28Z H28L 0.9800 . ?

loop_
_geom_torsion_atom_site_label_1
_geom_torsion_atom_site_label_2
_geom_torsion_atom_site_label_3
_geom_torsion_atom_site_label_4
_geom_torsion
_geom_torsion_site_symmetry_1
_geom_torsion_site_symmetry_2
_geom_torsion_site_symmetry_3
_geom_torsion_site_symmetry_4
_geom_torsion_publ_flag
P1D S2D C18D C17D 20.4(5) . . . . ?
P1D S2D C18D C19D -100.7(7) . . . . ?
P1D S2D C18D C23D 139.7(5) . . . . ?
P1D O3'D C3'D C2'D 114.6(6) . . . . ?
P1D O3'D C3'D C4'D -136.6(6) . . . . ?
P1D O4D C17D C18D 51.0(7) . . . . ?
P1A S2A C18A C19A 138.4(5) . . . . ?
P1A S2A C18A C17A 19.3(5) . . . . ?
P1A S2A C18A C23A -103.2(6) . . . . ?
P1A O3'A C3'A C4'A -137.6(5) . . . . ?
P1A O3'A C3'A C2'A 113.8(5) . . . . ?
P1A O4A C17A C18A 51.8(6) . . . . ?
P1C S2C C18C C23C 140.2(5) . . . . ?
P1C S2C C18C C17C 20.5(5) . . . . ?
P1C S2C C18C C19C -101.1(5) . . . . ?
P1C O3'C C3'C C4'C -138.0(5) . . . . ?
P1C O3'C C3'C C2'C 112.9(6) . . . . ?
P1C O4C C17C C18C 52.7(7) . . . . ?
S2C P1C O3'C C3'C -144.4(6) . . . . ?
S2C P1C O4C C17C -31.1(5) . . . . ?
S2C C18C C17C O4C -44.6(6) . . . . ?
S2C C18C C19C C20C -173.6(6) . . . . ?
S2A P1A O3'A C3'A -132.9(5) . . . . ?
S2A P1A O4A C17A -31.5(5) . . . . ?
S2A C18A C17A O4A -43.1(6) . . . . ?
S2A C18A C23A C22A -169.7(6) . . . . ?
S2B P1B O3'B C4'B -126.1(6) . . . . ?
S2B P1B O4B C17B -29.0(5) . . . . ?
S2B C18B C23B C22B 173.2(5) . . . . ?
S2B C18B C19B C20B -174.1(6) . . . . ?
S2B C18B C17B O4B -46.4(6) . . . . ?
P1B S2B C18B C23B 143.1(5) . . . . ?
P1B S2B C18B C19B -96.7(5) . . . . ?
P1B S2B C18B C17B 23.2(5) . . . . ?
P1B O3'B C4'B C3'B 102.3(6) . . . . ?
P1B O3'B C4'B C5'B -147.7(5) . . . . ?
P1B O4B C17B C18B 52.1(7) . . . . ?
S1A P1A O3'A C3'A 0.8(6) . . . . ?
S1A P1A O4A C17A -159.6(4) . . . . ?
S1D P1D O3'D C3'D -12.8(7) . . . . ?
S1D P1D O4D C17D -159.0(5) . . . . ?
S1C P1C O3'C C3'C -9.8(7) . . . . ?
S1C P1C O4C C17C -160.3(4) . . . . ?
S2D P1D O3'D C3'D -147.4(6) . . . . ?
S2D P1D O4D C17D -30.2(6) . . . . ?
S2D C18D C19D C20D -171.9(8) . . . . ?
S2D C18D C23D C22D 172.0(7) . . . . ?
S1B P1B O3'B C4'B 8.5(7) . . . . ?
S1B P1B O4B C17B -157.5(4) . . . . ?
Si1B O2'B C3'B C2'B 138.2(5) . . . . ?
Si1B O2'B C3'B C4'B -108.9(6) . . . . ?
Si1C O2'C C2'C C3'C -100.3(7) . . . . ?
Si1C O2'C C2'C C1'C 146.6(5) . . . . ?
Si1D O2'D C2'D C3'D -96.3(8) . . . . ?
Si1D O2'D C2'D C1'D 150.0(6) . . . . ?
O1'B C2'B C3'B O2'B 153.1(5) . . . . ?
O1'B C2'B C3'B C4'B 32.7(6) . . . . ?
O10C C10C C11C C16C -160.5(7) . . . . ?
O10C C10C C11C C12C 18.4(10) . . . . ?
O1'C C4'C C3'C O3'C -84.1(6) . . . . ?
O1'C C4'C C3'C C2'C 27.9(7) . . . . ?
O1'C C4'C C5'C O5'C -59.0(8) . . . . ?
O1'C C1'C C2'C O2'C 159.0(6) . . . . ?
O1'C C1'C C2'C C3'C 36.6(7) . . . . ?
O1'A C4'A C3'A O3'A -81.1(6) . . . . ?
O1'A C4'A C3'A C2'A 31.5(6) . . . . ?
O1'A C4'A C5'A O5'A 59.2(7) . . . . ?
O1'A C1'A C2'A O2'A 155.0(5) . . . . ?
O1'A C1'A C2'A C3'A 32.2(6) . . . . ?
O2'B Si1B C26B C27B -167.0(7) . . . . ?
O2'B Si1B C26B C29B -45.2(11) . . . . ?
O2'B Si1B C26B C28B 77.0(10) . . . . ?
O2'B Si1B C26B C28Y 38(3) . . . . ?
O2'B Si1B C26B C29Y -80(2) . . . . ?
O2'B C3'B C4'B O3'B -43.7(7) . . . . ?
O2'B C3'B C4'B C5'B -157.6(5) . . . . ?
N6C C10C C11C C16C 21.0(9) . . . . ?
N6C C10C C11C C12C -160.1(7) . . . . ?
O3'A P1A O4A C17A 74.3(5) . . . . ?
O3'A C3'A C2'A O2'A -47.8(7) . . . . ?
O3'A C3'A C2'A C1'A 73.9(6) . . . . ?
O10B C10B C11B C16B 0.3(11) . . . . ?
O10B C10B C11B C12B -179.8(8) . . . . ?
O3'B P1B O4B C17B 77.4(5) . . . . ?
O3'B C4'B C5'B O1'B -82.3(6) . . . . ?
O3'B C4'B C5'B C6'B 157.8(5) . . . . ?
N6A C6A C5A N7A -0.3(11) . . . . ?
N6A C6A C5A C4A 178.5(6) . . . . ?
N6A C10A C11A C16A 169.1(7) . . . . ?
N6A C10A C11A C12A -10.7(11) . . . . ?
O3'C P1C O4C C17C 73.1(6) . . . . ?
O3'C C3'C C2'C O2'C -47.5(8) . . . . ?
O3'C C3'C C2'C C1'C 73.0(6) . . . . ?
N7B C5B C6B N6B -1.9(11) . . . . ?
N7B C5B C6B N1B -179.8(6) . . . . ?
N7B C5B C4B N9B 0.1(7) . . . . ?
N7B C5B C4B N3B 179.4(6) . . . . ?
O2'A Si1A C26A C29A 61.5(9) . . . . ?
O2'A Si1A C26A C27A 174.1(9) . . . . ?
O2'A Si1A C26A C28A -62.5(12) . . . . ?
O2'A Si1Z C26Z C29A -62.8(8) . . . . ?
O2'A Si1Z C26Z C27A -169.6(9) . . . . ?
O2'A Si1Z C26Z C28Z 63.3(13) . . . . ?
O4B P1B O3'B C4'B 132.2(6) . . . . ?
N9B C2'B C3'B O2'B -88.8(7) . . . . ?
N9B C2'B C3'B C4'B 150.8(6) . . . . ?
O4C P1C O3'C C3'C 114.2(6) . . . . ?
O4A P1A O3'A C3'A 125.4(6) . . . . ?
O3'D P1D O4D C17D 75.2(6) . . . . ?
O3'D C3'D C4'D O1'D -82.8(6) . . . . ?
O3'D C3'D C4'D C5'D 155.5(6) . . . . ?
N6B C10B C11B C16B -179.6(7) . . . . ?
N6B C10B C11B C12B 0.3(10) . . . . ?
O1'D C4'D C5'D O5'D -59.3(9) . . . . ?
O4D P1D O3'D C3'D 111.3(7) . . . . ?
O4D C17D C18D S2D -43.3(7) . . . . ?
O4D C17D C18D C19D 74.2(8) . . . . ?
O4D C17D C18D C23D -160.3(6) . . . . ?
N1D C6D C5D N7D 175.6(7) . . . . ?
N1D C6D C5D C4D -3.2(9) . . . . ?
C5B N7B C8B N9B -1.0(7) . . . . ?
O2'D Si1D C26D C29D -64.5(18) . . . . ?
O2'D Si1D C26D C27D 171.9(17) . . . . ?
O2'D Si1D C26D C28D 57.6(18) . . . . ?
O2'D C2'D C3'D O3'D -47.4(8) . . . . ?
O2'D C2'D C3'D C4'D -161.0(7) . . . . ?
O2'D C2'D C1'D O1'D 161.0(6) . . . . ?
O2'D C2'D C1'D N9D -77.9(8) . . . . ?
O2'D Si1X C26X C28X -61.4(11) . . . . ?
O2'D Si1X C26X C27X 179.9(13) . . . . ?
O2'D Si1X C26X C29X 64.0(15) . . . . ?
N7C C5C C6C N6C -3.9(10) . . . . ?
N7C C5C C6C N1C 176.1(6) . . . . ?
N7C C5C C4C N3C -179.6(6) . . . . ?
N7C C5C C4C N9C 0.6(7) . . . . ?
O10A C10A C11A C16A -9.8(11) . . . . ?
O10A C10A C11A C12A 170.5(8) . . . . ?
N9A C4A N3A C2A -180.0(7) . . . . ?
N9A C4A C5A N7A -0.2(7) . . . . ?
N9A C4A C5A C6A -179.3(5) . . . . ?
N9A C1'A C2'A O2'A -82.8(7) . . . . ?
N9A C1'A C2'A C3'A 154.4(6) . . . . ?
C4A N9A C1'A O1'A 69.2(8) . . . . ?
C4A N9A C1'A C2'A -51.4(9) . . . . ?
C4A N9A C8A N7A 0.3(8) . . . . ?
C4A N3A C2A N1A 0.2(10) . . . . ?
N1A C6A C5A N7A 179.9(7) . . . . ?
N1A C6A C5A C4A -1.3(9) . . . . ?
O5'B C6'B C5'B O1'B 52.6(7) . . . . ?
O5'B C6'B C5'B C4'B 170.1(5) . . . . ?
N9D C4D N3D C2D -178.5(7) . . . . ?
N9D C4D C5D N7D 1.4(7) . . . . ?
N9D C4D C5D C6D -179.5(5) . . . . ?
C2'B O1'B C5'B C4'B -13.0(6) . . . . ?
C2'B O1'B C5'B C6'B 110.5(6) . . . . ?
C2'B N9B C4B C5B -177.8(6) . . . . ?
C2'B N9B C4B N3B 2.9(11) . . . . ?
C2'B N9B C8B N7B 178.5(6) . . . . ?
C2'B C3'B C4'B O3'B 74.6(6) . . . . ?
C2'B C3'B C4'B C5'B -39.3(6) . . . . ?
O2'C Si1C C26C C28C 61.6(12) . . . . ?
O2'C Si1C C26C C29C -62.3(10) . . . . ?
O2'C Si1C C26C C27C 179.5(12) . . . . ?
C4D N9D C8D N7D 1.3(9) . . . . ?
C4D N9D C1'D O1'D 42.9(10) . . . . ?
C4D N9D C1'D C2'D -75.6(10) . . . . ?
C4D N3D C2D N1D -1.3(10) . . . . ?
C3'B C4'B C5'B O1'B 33.0(6) . . . . ?
C3'B C4'B C5'B C6'B -86.9(7) . . . . ?
N3D C4D C5D N7D -179.4(6) . . . . ?
N3D C4D C5D C6D -0.3(10) . . . . ?
N6D C6D C5D N7D -4.0(11) . . . . ?
N6D C6D C5D C4D 177.1(6) . . . . ?
N3A C4A C5A N7A -179.6(6) . . . . ?
N3A C4A C5A C6A 1.3(10) . . . . ?
C6B N6B C10B O10B -6.2(11) . . . . ?
C6B N6B C10B C11B 173.7(6) . . . . ?
C6B C5B C4B N9B 179.9(5) . . . . ?
C6B C5B C4B N3B -0.8(10) . . . . ?
C6B N1B C2B N3B 1.4(11) . . . . ?
C10C N6C C6C N1C 16.1(9) . . . . ?
C10C N6C C6C C5C -163.9(6) . . . . ?
C10C C11C C16C C15C -179.0(7) . . . . ?
C10C C11C C12C C13C 179.9(8) . . . . ?
C5C N7C C8C N9C -0.6(8) . . . . ?
C11C C12C C13C C14C 0.1(15) . . . . ?
C6D N1D C2D N3D -2.1(11) . . . . ?
C6D N6D C10D O10D 10.1(10) . . . . ?
C6D N6D C10D C11D -170.5(6) . . . . ?
C23C C18C C17C O4C -161.8(6) . . . . ?
C23C C18C C19C C20C -55.5(9) . . . . ?
N9C C1'C C2'C O2'C -80.1(8) . . . . ?
N9C C1'C C2'C C3'C 157.5(6) . . . . ?
C6A N6A C10A O10A -10.5(11) . . . . ?
C6A N6A C10A C11A 170.6(6) . . . . ?
C6A N1A C2A N3A -0.3(11) . . . . ?
C18C C23C C22C C21C -55.1(10) . . . . ?
C5D N7D C8D N9D -0.4(8) . . . . ?
C5D C4D N3D C2D 2.5(9) . . . . ?
C4B N9B C2'B O1'B 65.1(8) . . . . ?
C4B N9B C2'B C3'B -52.1(9) . . . . ?
C4B N9B C8B N7B 1.1(8) . . . . ?
C4B C5B C6B N6B 178.4(6) . . . . ?
C4B C5B C6B N1B 0.5(9) . . . . ?
C4B N3B C2B N1B -1.6(10) . . . . ?
C6C N6C C10C O10C 11.7(10) . . . . ?
C6C N6C C10C C11C -169.8(6) . . . . ?
C6C N1C C2C N3C -0.7(10) . . . . ?
C6C C5C C4C N3C 0.2(9) . . . . ?
C6C C5C C4C N9C -179.6(5) . . . . ?
C10B N6B C6B C5B 168.4(6) . . . . ?
C10B N6B C6B N1B -13.8(10) . . . . ?
C10B C11B C12B C13B -178.9(8) . . . . ?
C4'A O1'A C1'A N9A -139.7(5) . . . . ?
C4'A O1'A C1'A C2'A -13.2(7) . . . . ?
C4'A C3'A C2'A O2'A -159.8(6) . . . . ?
C4'A C3'A C2'A C1'A -38.1(6) . . . . ?
C4'C O1'C C1'C N9C -143.6(6) . . . . ?
C4'C O1'C C1'C C2'C -20.5(7) . . . . ?
C4'C C3'C C2'C O2'C -158.7(6) . . . . ?
C4'C C3'C C2'C C1'C -38.3(7) . . . . ?
C15C C14C C13C C12C 0.1(15) . . . . ?
C16C C11C C12C C13C -1.2(13) . . . . ?
C16C C15C C14C C13C 0.9(14) . . . . ?
C8D N7D C5D C4D -0.6(8) . . . . ?
C8D N7D C5D C6D -179.5(7) . . . . ?
C8D N9D C4D N3D 179.3(7) . . . . ?
C8D N9D C4D C5D -1.5(7) . . . . ?
C8D N9D C1'D O1'D -145.4(7) . . . . ?
C8D N9D C1'D C2'D 96.1(9) . . . . ?
C3'C C4'C C5'C O5'C 58.7(8) . . . . ?
C17C C18C C19C C20C 71.1(9) . . . . ?
C1'A O1'A C4'A C3'A -12.0(7) . . . . ?
C1'A O1'A C4'A C5'A 109.4(6) . . . . ?
C1'A N9A C4A N3A 0.3(11) . . . . ?
C1'A N9A C4A C5A -179.0(6) . . . . ?
C1'A N9A C8A N7A 179.3(6) . . . . ?
C10A N6A C6A N1A -11.5(10) . . . . ?
C10A N6A C6A C5A 168.7(6) . . . . ?
C10A C11A C12A C13A -177.1(8) . . . . ?
C11D C12D C13D C14D -0.4(12) . . . . ?
C11D C16D C15D C14D 1.1(11) . . . . ?
C2D N1D C6D N6D -176.0(6) . . . . ?
C2D N1D C6D C5D 4.3(9) . . . . ?
C20B C21B C22B C23B 55.6(11) . . . . ?
C4C N3C C2C N1C -2.4(10) . . . . ?
C4C C5C C6C N6C 176.4(6) . . . . ?
C4C C5C C6C N1C -3.6(9) . . . . ?
C4C N9C C8C N7C 1.0(8) . . . . ?
C4C N9C C1'C O1'C 39.6(9) . . . . ?
C4C N9C C1'C C2'C -79.7(9) . . . . ?
C18B C23B C22B C21B -55.6(10) . . . . ?
C12C C11C C16C C15C 2.1(11) . . . . ?
C16B C11B C12B C13B 1.0(14) . . . . ?
C23B C18B C19B C20B -55.9(9) . . . . ?
C23B C18B C17B O4B -163.0(6) . . . . ?
C8B N7B C5B C6B -179.2(7) . . . . ?
C8B N7B C5B C4B 0.5(7) . . . . ?
C8B N9B C2'B O1'B -111.6(7) . . . . ?
C8B N9B C2'B C3'B 131.2(6) . . . . ?
C8B N9B C4B C5B -0.6(7) . . . . ?
C8B N9B C4B N3B -179.9(6) . . . . ?
C3'A C4'A C5'A O5'A 175.4(5) . . . . ?
C2A N1A C6A N6A -179.0(6) . . . . ?
C2A N1A C6A C5A 0.8(9) . . . . ?
C8A N7A C5A C4A 0.4(7) . . . . ?
C8A N7A C5A C6A 179.3(7) . . . . ?
C8A N9A C4A N3A 179.3(6) . . . . ?
C8A N9A C4A C5A 0.0(7) . . . . ?
C8A N9A C1'A O1'A -109.5(7) . . . . ?
C8A N9A C1'A C2'A 129.8(7) . . . . ?
C16A C11A C12A C13A 3.2(13) . . . . ?
C5A N7A C8A N9A -0.4(8) . . . . ?
C5A C4A N3A C2A -0.7(9) . . . . ?
C19B C20B C21B C22B -55.8(10) . . . . ?
C19B C18B C23B C22B 55.0(8) . . . . ?
C19B C18B C17B O4B 70.2(7) . . . . ?
C21C C20C C19C C18C 55.5(10) . . . . ?
C2'D O2'D Si1X C24X 75.5(7) . . . . ?
C2'D O2'D Si1X C25X -48.9(10) . . . . ?
C2'D O2'D Si1X C26X -168.7(7) . . . . ?
C2'D C3'D C4'D O1'D 30.6(7) . . . . ?
C2'D C3'D C4'D C5'D -91.2(8) . . . . ?
C21B C20B C19B C18B 55.2(9) . . . . ?
C8C N7C C5C C6C -179.8(7) . . . . ?
C8C N7C C5C C4C -0.1(7) . . . . ?
C8C N9C C4C N3C 179.3(7) . . . . ?
C8C N9C C4C C5C -0.9(7) . . . . ?
C8C N9C C1'C O1'C -145.3(6) . . . . ?
C8C N9C C1'C C2'C 95.4(8) . . . . ?
C12D C11D C10D O10D 21.0(10) . . . . ?
C12D C11D C10D N6D -158.4(6) . . . . ?
C12D C11D C16D C15D -0.3(10) . . . . ?
C5'C C4'C C3'C O3'C 155.9(6) . . . . ?
C5'C C4'C C3'C C2'C -92.1(7) . . . . ?
C19A C18A C17A O4A -158.6(6) . . . . ?
C19A C18A C23A C22A -53.0(9) . . . . ?
C19A C20A C21A C22A 55.5(10) . . . . ?
C5'A C4'A C3'A O3'A 161.6(5) . . . . ?
C5'A C4'A C3'A C2'A -85.8(6) . . . . ?
C11B C16B C15B C14B -0.6(17) . . . . ?
C11B C12B C13B C14B -0.1(15) . . . . ?
C5'B O1'B C2'B N9B -135.3(5) . . . . ?
C5'B O1'B C2'B C3'B -12.5(6) . . . . ?
C21D C20D C19D C18D 54.7(12) . . . . ?
C21D C22D C23D C18D -56.6(11) . . . . ?
C2B N3B C4B N9B -179.6(6) . . . . ?
C2B N3B C4B C5B 1.3(9) . . . . ?
C2B N1B C6B N6B -178.6(6) . . . . ?
C2B N1B C6B C5B -0.7(9) . . . . ?
C18A C19A C20A C21A -56.4(10) . . . . ?
C18A C23A C22A C21A 53.5(10) . . . . ?
C3'D C2'D C1'D O1'D 38.0(7) . . . . ?
C3'D C2'D C1'D N9D 159.2(7) . . . . ?
C3'D C4'D C5'D O5'D 60.3(8) . . . . ?
C17A C18A C23A C22A 72.9(9) . . . . ?
C10D N6D C6D N1D 15.0(10) . . . . ?
C10D N6D C6D C5D -165.4(6) . . . . ?
C10D C11D C12D C13D 178.6(7) . . . . ?
C10D C11D C16D C15D -178.9(7) . . . . ?
C4'D O1'D C1'D N9D -143.8(6) . . . . ?
C4'D O1'D C1'D C2'D -19.7(7) . . . . ?
C16D C11D C12D C13D -0.1(11) . . . . ?
C16D C11D C10D O10D -160.3(7) . . . . ?
C16D C11D C10D N6D 20.3(9) . . . . ?
C20C C21C C22C C23C 54.7(11) . . . . ?
C11A C16A C15A C14A -1.1(14) . . . . ?
C14A C13A C12A C11A -1.8(14) . . . . ?
C14C C15C C16C C11C -2.0(11) . . . . ?
C13A C14A C15A C16A 2.5(14) . . . . ?
C1'C O1'C C4'C C3'C -5.1(7) . . . . ?
C1'C O1'C C4'C C5'C 118.9(7) . . . . ?
C1'C N9C C4C N3C -5.0(11) . . . . ?
C1'C N9C C4C C5C 174.8(6) . . . . ?
C1'C N9C C8C N7C -175.1(6) . . . . ?
C19C C18C C17C O4C 73.1(7) . . . . ?
C2'A O2'A Si1A C25A 38.8(7) . . . . ?
C2'A O2'A Si1A C24A -75.6(9) . . . . ?
C2'A O2'A Si1A C26A 162.8(7) . . . . ?
C2'A O2'A Si1Z C25A -31.6(8) . . . . ?
C2'A O2'A Si1Z C24Z 95.3(8) . . . . ?
C2'A O2'A Si1Z C26Z -145.1(7) . . . . ?
C17D C18D C19D C20D 72.4(11) . . . . ?
C17D C18D C23D C22D -73.1(9) . . . . ?
C1'D O1'D C4'D C3'D -7.3(7) . . . . ?
C1'D O1'D C4'D C5'D 119.1(7) . . . . ?
C1'D N9D C4D N3D -8.0(12) . . . . ?
C1'D N9D C4D C5D 171.2(7) . . . . ?
C1'D N9D C8D N7D -172.2(6) . . . . ?
C1'D C2'D C3'D O3'D 72.6(7) . . . . ?
C1'D C2'D C3'D C4'D -41.0(8) . . . . ?
C13D C14D C15D C16D -1.6(12) . . . . ?
C23A C18A C17A O4A 76.7(7) . . . . ?
C23A C22A C21A C20A -53.7(10) . . . . ?
C13B C14B C15B C16B 1.6(16) . . . . ?
C20D C21D C22D C23D 57.5(12) . . . . ?
C24X Si1D O2'D C2'D 23.5(8) . . . . ?
C24X Si1D C26D C29D -179.1(16) . . . . ?
C24X Si1D C26D C27D 57(2) . . . . ?
C24X Si1D C26D C28D -57.0(17) . . . . ?
C24X Si1X C26X C28X 50.7(13) . . . . ?
C24X Si1X C26X C27X -68.0(14) . . . . ?
C24X Si1X C26X C29X 176.1(14) . . . . ?
C15B C14B C13B C12B -1.2(15) . . . . ?
C15B C16B C11B C10B 179.2(9) . . . . ?
C15B C16B C11B C12B -0.7(14) . . . . ?
C22D C21D C20D C19D -55.9(11) . . . . ?
C19D C18D C23D C22D 54.0(10) . . . . ?
C15D C14D C13D C12D 1.3(12) . . . . ?
C24C Si1C O2'C C2'C 32.2(8) . . . . ?
C24C Si1C C26C C28C -58.3(11) . . . . ?
C24C Si1C C26C C29C 177.8(8) . . . . ?
C24C Si1C C26C C27C 59.6(14) . . . . ?
C22C C23C C18C S2C 172.5(6) . . . . ?
C22C C23C C18C C17C -73.0(8) . . . . ?
C22C C23C C18C C19C 54.6(9) . . . . ?
C22C C21C C20C C19C -54.6(10) . . . . ?
C26B Si1B O2'B C3'B -86.7(7) . . . . ?
C23D C18D C19D C20D -53.6(11) . . . . ?
C17B C18B C23B C22B -72.8(8) . . . . ?
C17B C18B C19B C20B 71.9(9) . . . . ?
C15A C16A C11A C10A 178.5(7) . . . . ?
C15A C16A C11A C12A -1.8(13) . . . . ?
C15A C14A C13A C12A -1.1(14) . . . . ?
C24B Si1B O2'B C3'B 35.1(8) . . . . ?
C24B Si1B C26B C27B 73.0(9) . . . . ?
C24B Si1B C26B C29B -165.3(10) . . . . ?
C24B Si1B C26B C28B -43.1(10) . . . . ?
C24B Si1B C26B C28Y -83(3) . . . . ?
C24B Si1B C26B C29Y 160(2) . . . . ?
C25B Si1B O2'B C3'B 152.9(7) . . . . ?
C25B Si1B C26B C27B -50.2(9) . . . . ?
C25B Si1B C26B C29B 71.5(11) . . . . ?
C25B Si1B C26B C28B -166.3(9) . . . . ?
C25B Si1B C26B C28Y 154(3) . . . . ?
C25B Si1B C26B C29Y 37(2) . . . . ?
C20A C19A C18A S2A 172.6(6) . . . . ?
C20A C19A C18A C17A -72.6(8) . . . . ?
C20A C19A C18A C23A 54.2(9) . . . . ?
C26C Si1C O2'C C2'C -87.2(9) . . . . ?
C25C Si1C O2'C C2'C 154.3(8) . . . . ?
C25C Si1C C26C C28C 177.1(10) . . . . ?
C25C Si1C C26C C29C 53.2(10) . . . . ?
C25C Si1C C26C C27C -65.0(15) . . . . ?
Si1A O2'A C2'A C1'A 96.2(6) . . . . ?
Si1A O2'A C2'A C3'A -148.8(5) . . . . ?
C26D Si1D O2'D C2'D -92.1(11) . . . . ?
C25A Si1A C26A C29A -179.7(7) . . . . ?
C25A Si1A C26A C27A -67.0(11) . . . . ?
C25A Si1A C26A C28A 56.3(12) . . . . ?
C25A Si1Z C26Z C29A 178.9(7) . . . . ?
C25A Si1Z C26Z C27A 72.2(10) . . . . ?
C25A Si1Z C26Z C28Z -55.0(13) . . . . ?
C24A Si1A C26A C29A -59.9(11) . . . . ?
C24A Si1A C26A C27A 52.8(12) . . . . ?
C24A Si1A C26A C28A 176.1(12) . . . . ?
C25D Si1D O2'D C2'D 165.8(9) . . . . ?
C25D Si1D C26D C29D 53(2) . . . . ?
C25D Si1D C26D C27D -71(2) . . . . ?
C25D Si1D C26D C28D 174.8(19) . . . . ?
C25X Si1X C26X C28X 178.5(13) . . . . ?
C25X Si1X C26X C27X 59.8(17) . . . . ?
C25X Si1X C26X C29X -56.1(19) . . . . ?
C24Z Si1Z C26Z C29A 55.6(11) . . . . ?
C24Z Si1Z C26Z C27A -51.1(13) . . . . ?
C24Z Si1Z C26Z C28Z -178.3(13) . . . . ?
Si1Z O2'A C2'A C1'A 135.8(5) . . . . ?
Si1Z O2'A C2'A C3'A -109.2(6) . . . . ?
Si1X O2'D C2'D C3'D -117.6(6) . . . . ?
Si1X O2'D C2'D C1'D 128.6(5) . . . . ?
C2C N1C C6C N6C -176.2(6) . . . . ?
C2C N1C C6C C5C 3.8(9) . . . . ?
C2C N3C C4C C5C 2.6(9) . . . . ?
C2C N3C C4C N9C -177.6(6) . . . . ?

loop_
_twin_individual_id
_twin_individual_mass_fraction_refined
1 0.6140(13)
2 0.3860(13)
